data_4082360
loop_
_publ_author_name
'Hashimoto, Takayoshi'
'Hoshino, Ryoko'
'Hatanaka, Tsubasa'
'Ohki, Yasuhiro'
'Tatsumi, Kazuyuki'

_publ_section_title
;
 Dinuclear Iron(0) Complexes of N-Heterocyclic Carbenes
;
_journal_issue 4
_journal_name_full Organometallics
_journal_page_first 921
_journal_paper_doi 10.1021/om401039z
_journal_volume 33
_journal_year 2014
_chemical_formula_moiety 'C69 H100 Fe2 N8 O2'
_chemical_formula_sum 'C69 H100 Fe2 N8 O2'
_chemical_formula_weight 1185.30
_space_group_IT_number 14
_symmetry_cell_setting monoclinic
_symmetry_Int_Tables_number 14
_symmetry_space_group_name_Hall '-P 2yn'
_symmetry_space_group_name_H-M 'P 1 21/n 1'
_atom_sites_solution_hydrogens geom
_atom_sites_solution_primary direct
_atom_sites_solution_secondary difmap
_cell_angle_alpha 90.0000
_cell_angle_beta 110.488(2)
_cell_angle_gamma 90.0000
_cell_formula_units_Z 4
_cell_length_a 14.106(2)
_cell_length_b 23.925(4)
_cell_length_c 19.691(3)
_cell_measurement_reflns_used 15207
_cell_measurement_temperature 113
_cell_measurement_theta_max 27.50
_cell_measurement_theta_min 3.00
_cell_volume 6225.1(17)
_computing_cell_refinement 'CrystalClear-SM Expert 2.0 r4'
_computing_data_collection 'CrystalClear-SM Expert 2.0 r4 (Rigaku, 2009)'
_computing_data_reduction 'CrystalClear-SM Expert 2.0 r4'
_computing_molecular_graphics 'CrystalStructure 4.0'
_computing_publication_material 'CrystalStructure 4.0 (Rigaku, 2010)'
_computing_structure_refinement 'SHELXL97 (Sheldrick, 2008)'
_computing_structure_solution SIR97
_diffrn_ambient_temperature 113
_diffrn_detector_area_resol_mean 7.111
_diffrn_measured_fraction_theta_full 0.983
_diffrn_measured_fraction_theta_max 0.983
_diffrn_measurement_device_type 'Rigaku Saturn724'
_diffrn_measurement_method \w
_diffrn_radiation_type 'Mo K\a'
_diffrn_radiation_wavelength 0.71075
_diffrn_reflns_av_R_equivalents 0.0321
_diffrn_reflns_limit_h_max 18
_diffrn_reflns_limit_h_min -18
_diffrn_reflns_limit_k_max 27
_diffrn_reflns_limit_k_min -31
_diffrn_reflns_limit_l_max 25
_diffrn_reflns_limit_l_min -20
_diffrn_reflns_number 50003
_diffrn_reflns_theta_full 27.48
_diffrn_reflns_theta_max 27.48
_diffrn_standards_number 0
_exptl_absorpt_coefficient_mu 0.517
_exptl_absorpt_correction_T_max 0.974
_exptl_absorpt_correction_T_min 0.860
_exptl_absorpt_correction_type multi-scan
_exptl_absorpt_process_details 'REQAB (Rigaku, 1998)'
_exptl_crystal_colour green
_exptl_crystal_density_diffrn 1.265
_exptl_crystal_density_method 'not measured'
_exptl_crystal_description rod
_exptl_crystal_F_000 2552.00
_exptl_crystal_size_max 0.100
_exptl_crystal_size_mid 0.100
_exptl_crystal_size_min 0.050
_refine_diff_density_max 0.930
_refine_diff_density_min -0.830
_refine_ls_extinction_method none
_refine_ls_goodness_of_fit_ref 1.005
_refine_ls_hydrogen_treatment constr
_refine_ls_number_parameters 730
_refine_ls_number_reflns 14023
_refine_ls_number_restraints 0
_refine_ls_R_factor_gt 0.0448
_refine_ls_shift/su_max 0.001
_refine_ls_structure_factor_coef Fsqd
_refine_ls_weighting_details 'w = 1/[\s^2^(Fo^2^)+(0.0005P)^2^+9.5000P] where P=(Fo^2^+2Fc^2^)/3'
_refine_ls_weighting_scheme calc
_refine_ls_wR_factor_ref 0.0901
_reflns_number_gt 11887
_reflns_number_total 14023
_reflns_threshold_expression F^2^>2.0\s(F^2^)
_cod_data_source_file om401039z_si_002.cif
_cod_data_source_block 4_(Fe2(NAd)2(tetrazene))
_cod_database_code 4082360

loop_
_symmetry_equiv_pos_site_id
_symmetry_equiv_pos_as_xyz
1 +X,+Y,+Z
2 1/2-X,1/2+Y,1/2-Z
3 -X,-Y,-Z
4 1/2+X,1/2-Y,1/2+Z

loop_
_atom_site_label
_atom_site_type_symbol
_atom_site_fract_x
_atom_site_fract_y
_atom_site_fract_z
_atom_site_U_iso_or_equiv
_atom_site_adp_type
_atom_site_occupancy
_atom_site_symmetry_multiplicity
_atom_site_calc_flag
_atom_site_refinement_flags
Fe1 Fe 0.22998(2) 0.497747(11) 0.742727(16) 0.02145(7) Uani 1.0 4 d .
Fe2 Fe 0.183839(18) 0.407018(10) 0.771504(13) 0.01418(6) Uani 1.0 4 d .
O1 O 0.40555(13) 0.66167(7) 0.52613(9) 0.0376(4) Uani 1.0 4 d .
O2 O 0.3160(3) 0.23732(13) 0.37138(15) 0.0933(9) Uani 1.0 4 d .
N1 N 0.30644(13) 0.58499(6) 0.66151(9) 0.0233(4) Uani 1.0 4 d .
N2 N 0.25775(13) 0.62474(6) 0.74089(9) 0.0229(4) Uani 1.0 4 d .
N3 N 0.11127(11) 0.47002(6) 0.74519(8) 0.0172(3) Uani 1.0 4 d .
N4 N 0.30133(11) 0.43308(6) 0.76938(8) 0.0177(3) Uani 1.0 4 d .
N5 N 0.18535(11) 0.36723(6) 0.85117(8) 0.0175(3) Uani 1.0 4 d .
N6 N 0.15571(13) 0.31319(6) 0.84189(9) 0.0225(4) Uani 1.0 4 d .
N7 N 0.12889(13) 0.29767(6) 0.77513(9) 0.0224(4) Uani 1.0 4 d .
N8 N 0.13552(11) 0.33931(6) 0.73044(8) 0.0177(3) Uani 1.0 4 d .
C1 C 0.26640(14) 0.57369(7) 0.71356(10) 0.0199(4) Uani 1.0 4 d .
C2 C 0.32215(17) 0.64189(8) 0.65658(12) 0.0291(5) Uani 1.0 4 d .
C3 C 0.29163(17) 0.66699(8) 0.70676(12) 0.0296(5) Uani 1.0 4 d .
C4 C 0.32958(15) 0.54276(8) 0.61742(11) 0.0217(4) Uani 1.0 4 d .
C5 C 0.25030(14) 0.51160(8) 0.56970(11) 0.0218(4) Uani 1.0 4 d .
C6 C 0.27542(15) 0.46935(8) 0.53066(10) 0.0226(4) Uani 1.0 4 d .
C7 C 0.37491(15) 0.45895(8) 0.53587(10) 0.0225(4) Uani 1.0 4 d .
C8 C 0.45100(15) 0.49275(8) 0.58162(11) 0.0234(4) Uani 1.0 4 d .
C9 C 0.43050(15) 0.53442(8) 0.62414(11) 0.0236(4) Uani 1.0 4 d .
C10 C 0.14013(15) 0.52202(9) 0.55848(11) 0.0274(5) Uani 1.0 4 d .
C11 C 0.39861(17) 0.41163(9) 0.49416(12) 0.0290(5) Uani 1.0 4 d .
C12 C 0.51531(16) 0.56864(9) 0.67552(12) 0.0318(5) Uani 1.0 4 d .
C13 C 0.21523(14) 0.63365(7) 0.79698(10) 0.0201(4) Uani 1.0 4 d .
C14 C 0.12386(15) 0.66238(7) 0.77939(11) 0.0226(4) Uani 1.0 4 d .
C15 C 0.08482(15) 0.67169(8) 0.83431(11) 0.0251(4) Uani 1.0 4 d .
C16 C 0.13373(15) 0.65270(8) 0.90456(11) 0.0259(4) Uani 1.0 4 d .
C17 C 0.22327(15) 0.62361(9) 0.91951(11) 0.0257(4) Uani 1.0 4 d .
C18 C 0.26720(14) 0.61394(8) 0.86726(11) 0.0238(4) Uani 1.0 4 d .
C19 C 0.06728(18) 0.68170(9) 0.70283(12) 0.0319(5) Uani 1.0 4 d .
C20 C 0.09073(18) 0.66425(11) 0.96368(13) 0.0374(6) Uani 1.0 4 d .
C21 C 0.36664(15) 0.58422(9) 0.88745(12) 0.0311(5) Uani 1.0 4 d .
C22 C 0.00925(13) 0.48610(7) 0.73861(10) 0.0170(4) Uani 1.0 4 d .
C23 C -0.03624(14) 0.52412(8) 0.67201(10) 0.0212(4) Uani 1.0 4 d .
C24 C 0.01241(13) 0.51936(8) 0.80625(10) 0.0192(4) Uani 1.0 4 d .
C25 C -0.06077(13) 0.43522(8) 0.73041(11) 0.0204(4) Uani 1.0 4 d .
C26 C -0.14311(14) 0.54351(9) 0.66581(11) 0.0250(4) Uani 1.0 4 d .
C27 C -0.21095(14) 0.49193(9) 0.65731(11) 0.0275(5) Uani 1.0 4 d .
C28 C -0.16755(14) 0.45431(8) 0.72374(11) 0.0241(4) Uani 1.0 4 d .
C29 C -0.13854(15) 0.57569(8) 0.73398(11) 0.0256(4) Uani 1.0 4 d .
C30 C -0.09431(14) 0.53814(8) 0.80055(10) 0.0221(4) Uani 1.0 4 d .
C31 C -0.16190(14) 0.48662(9) 0.79243(11) 0.0248(4) Uani 1.0 4 d .
C32 C 0.39922(13) 0.40728(7) 0.78205(10) 0.0177(4) Uani 1.0 4 d .
C33 C 0.41275(13) 0.35190(8) 0.82384(10) 0.0201(4) Uani 1.0 4 d .
C34 C 0.48401(14) 0.44777(8) 0.82540(12) 0.0248(4) Uani 1.0 4 d .
C35 C 0.41049(14) 0.39630(8) 0.70852(10) 0.0209(4) Uani 1.0 4 d .
C36 C 0.51704(14) 0.32649(8) 0.83427(11) 0.0229(4) Uani 1.0 4 d .
C37 C 0.51459(14) 0.37097(9) 0.71868(11) 0.0247(4) Uani 1.0 4 d .
C38 C 0.58853(14) 0.42253(9) 0.83610(12) 0.0283(5) Uani 1.0 4 d .
C39 C 0.52647(14) 0.31587(8) 0.76012(11) 0.0253(4) Uani 1.0 4 d .
C40 C 0.60002(14) 0.36726(9) 0.87754(11) 0.0285(5) Uani 1.0 4 d .
C41 C 0.59770(15) 0.41158(9) 0.76217(12) 0.0292(5) Uani 1.0 4 d .
C42 C 0.21125(13) 0.38662(7) 0.92698(10) 0.0178(4) Uani 1.0 4 d .
C43 C 0.28422(15) 0.34655(8) 0.98172(10) 0.0245(4) Uani 1.0 4 d .
C44 C 0.11419(14) 0.39125(8) 0.94595(10) 0.0199(4) Uani 1.0 4 d .
C45 C 0.26157(14) 0.44425(8) 0.93475(10) 0.0203(4) Uani 1.0 4 d .
C46 C 0.30936(15) 0.36896(9) 1.05943(10) 0.0266(5) Uani 1.0 4 d .
C47 C 0.35909(15) 0.42660(10) 1.06590(11) 0.0296(5) Uani 1.0 4 d .
C48 C 0.28616(15) 0.46682(8) 1.01186(10) 0.0241(4) Uani 1.0 4 d .
C49 C 0.21206(16) 0.37431(9) 1.07695(11) 0.0278(5) Uani 1.0 4 d .
C50 C 0.13899(14) 0.41451(8) 1.02276(10) 0.0223(4) Uani 1.0 4 d .
C51 C 0.18836(15) 0.47204(8) 1.02854(10) 0.0235(4) Uani 1.0 4 d .
C52 C 0.10164(13) 0.32141(7) 0.65327(10) 0.0179(4) Uani 1.0 4 d .
C53 C -0.00354(14) 0.29388(8) 0.63053(10) 0.0220(4) Uani 1.0 4 d .
C54 C 0.17655(15) 0.27931(8) 0.64096(10) 0.0224(4) Uani 1.0 4 d .
C55 C 0.09597(14) 0.37286(7) 0.60521(10) 0.0192(4) Uani 1.0 4 d .
C56 C -0.03885(15) 0.27652(8) 0.55042(11) 0.0251(4) Uani 1.0 4 d .
C57 C -0.04440(15) 0.32836(9) 0.50344(11) 0.0257(4) Uani 1.0 4 d .
C58 C 0.06054(14) 0.35565(8) 0.52504(10) 0.0218(4) Uani 1.0 4 d .
C59 C 0.03660(17) 0.23484(8) 0.53921(11) 0.0291(5) Uani 1.0 4 d .
C60 C 0.14173(16) 0.26193(8) 0.56071(11) 0.0260(4) Uani 1.0 4 d .
C61 C 0.13594(15) 0.31387(8) 0.51349(11) 0.0253(4) Uani 1.0 4 d .
C62 C 0.3260(3) 0.63374(14) 0.47277(19) 0.0625(9) Uani 1.0 4 d .
C63 C 0.3107(3) 0.6622(2) 0.40409(19) 0.0817(13) Uani 1.0 4 d .
C64 C 0.3662(6) 0.71534(15) 0.4223(2) 0.164(4) Uani 1.0 4 d .
C65 C 0.4201(3) 0.71528(11) 0.50149(16) 0.0560(8) Uani 1.0 4 d .
C66 C 0.2955(4) 0.28864(17) 0.3377(3) 0.0995(16) Uani 1.0 4 d .
C67 C 0.3164(6) 0.2869(2) 0.2730(3) 0.141(3) Uani 1.0 4 d .
C68 C 0.3806(5) 0.2413(4) 0.2819(3) 0.192(5) Uani 1.0 4 d .
C69 C 0.3660(3) 0.20446(15) 0.3351(3) 0.0857(14) Uani 1.0 4 d .
H2 H 0.3491 0.6597 0.6242 0.0349 Uiso 1.0 4 calc R
H3 H 0.2930 0.7059 0.7168 0.0355 Uiso 1.0 4 calc R
H6 H 0.2229 0.4467 0.4993 0.0271 Uiso 1.0 4 calc R
H8 H 0.5188 0.4873 0.5839 0.0281 Uiso 1.0 4 calc R
H10A H 0.1226 0.5031 0.5966 0.0329 Uiso 1.0 4 calc R
H10B H 0.0978 0.5075 0.5110 0.0329 Uiso 1.0 4 calc R
H10C H 0.1286 0.5623 0.5605 0.0329 Uiso 1.0 4 calc R
H11A H 0.4702 0.4132 0.4994 0.0348 Uiso 1.0 4 calc R
H11B H 0.3566 0.4149 0.4428 0.0348 Uiso 1.0 4 calc R
H11C H 0.3844 0.3760 0.5131 0.0348 Uiso 1.0 4 calc R
H12A H 0.5805 0.5528 0.6781 0.0382 Uiso 1.0 4 calc R
H12B H 0.5101 0.5681 0.7239 0.0382 Uiso 1.0 4 calc R
H12C H 0.5103 0.6073 0.6580 0.0382 Uiso 1.0 4 calc R
H15 H 0.0230 0.6916 0.8234 0.0301 Uiso 1.0 4 calc R
H17 H 0.2562 0.6097 0.9672 0.0308 Uiso 1.0 4 calc R
H19A H 0.0618 0.6507 0.6691 0.0383 Uiso 1.0 4 calc R
H19B H 0.1039 0.7127 0.6908 0.0383 Uiso 1.0 4 calc R
H19C H -0.0006 0.6942 0.6988 0.0383 Uiso 1.0 4 calc R
H20A H 0.0175 0.6702 0.9419 0.0449 Uiso 1.0 4 calc R
H20B H 0.1227 0.6978 0.9906 0.0449 Uiso 1.0 4 calc R
H20C H 0.1041 0.6323 0.9968 0.0449 Uiso 1.0 4 calc R
H21A H 0.3560 0.5466 0.8664 0.0374 Uiso 1.0 4 calc R
H21B H 0.3969 0.5815 0.9404 0.0374 Uiso 1.0 4 calc R
H21C H 0.4121 0.6051 0.8688 0.0374 Uiso 1.0 4 calc R
H23A H -0.0398 0.5035 0.6276 0.0254 Uiso 1.0 4 calc R
H23B H 0.0079 0.5571 0.6764 0.0254 Uiso 1.0 4 calc R
H24A H 0.0419 0.4958 0.8499 0.0231 Uiso 1.0 4 calc R
H24B H 0.0563 0.5526 0.8115 0.0231 Uiso 1.0 4 calc R
H25A H -0.0640 0.4137 0.6867 0.0245 Uiso 1.0 4 calc R
H25B H -0.0330 0.4105 0.7731 0.0245 Uiso 1.0 4 calc R
H26 H -0.1715 0.5682 0.6224 0.0300 Uiso 1.0 4 calc R
H27A H -0.2803 0.5037 0.6523 0.0330 Uiso 1.0 4 calc R
H27B H -0.2145 0.4711 0.6130 0.0330 Uiso 1.0 4 calc R
H28 H -0.2121 0.4209 0.7184 0.0289 Uiso 1.0 4 calc R
H29A H -0.2074 0.5879 0.7299 0.0308 Uiso 1.0 4 calc R
H29B H -0.0958 0.6094 0.7392 0.0308 Uiso 1.0 4 calc R
H30 H -0.0907 0.5593 0.8452 0.0265 Uiso 1.0 4 calc R
H31A H -0.2307 0.4984 0.7892 0.0298 Uiso 1.0 4 calc R
H31B H -0.1339 0.4622 0.8354 0.0298 Uiso 1.0 4 calc R
H33A H 0.3589 0.3254 0.7967 0.0241 Uiso 1.0 4 calc R
H33B H 0.4066 0.3586 0.8717 0.0241 Uiso 1.0 4 calc R
H34A H 0.4765 0.4837 0.7991 0.0298 Uiso 1.0 4 calc R
H34B H 0.4783 0.4553 0.8732 0.0298 Uiso 1.0 4 calc R
H35A H 0.4024 0.4318 0.6813 0.0250 Uiso 1.0 4 calc R
H35B H 0.3567 0.3703 0.6799 0.0250 Uiso 1.0 4 calc R
H36 H 0.5248 0.2904 0.8613 0.0274 Uiso 1.0 4 calc R
H37 H 0.5204 0.3640 0.6702 0.0296 Uiso 1.0 4 calc R
H38 H 0.6427 0.4491 0.8643 0.0340 Uiso 1.0 4 calc R
H39A H 0.5934 0.2993 0.7667 0.0303 Uiso 1.0 4 calc R
H39B H 0.4736 0.2892 0.7321 0.0303 Uiso 1.0 4 calc R
H40A H 0.5947 0.3741 0.9257 0.0342 Uiso 1.0 4 calc R
H40B H 0.6674 0.3509 0.8851 0.0342 Uiso 1.0 4 calc R
H41A H 0.6650 0.3955 0.7688 0.0351 Uiso 1.0 4 calc R
H41B H 0.5912 0.4472 0.7353 0.0351 Uiso 1.0 4 calc R
H43A H 0.3473 0.3428 0.9708 0.0294 Uiso 1.0 4 calc R
H43B H 0.2528 0.3091 0.9776 0.0294 Uiso 1.0 4 calc R
H44A H 0.0652 0.4162 0.9107 0.0239 Uiso 1.0 4 calc R
H44B H 0.0827 0.3539 0.9426 0.0239 Uiso 1.0 4 calc R
H45A H 0.3246 0.4413 0.9237 0.0244 Uiso 1.0 4 calc R
H45B H 0.2156 0.4705 0.8996 0.0244 Uiso 1.0 4 calc R
H46 H 0.3569 0.3426 1.0945 0.0320 Uiso 1.0 4 calc R
H47A H 0.4227 0.4236 1.0555 0.0356 Uiso 1.0 4 calc R
H47B H 0.3757 0.4410 1.1159 0.0356 Uiso 1.0 4 calc R
H48 H 0.3186 0.5044 1.0158 0.0289 Uiso 1.0 4 calc R
H49A H 0.2283 0.3887 1.1269 0.0333 Uiso 1.0 4 calc R
H49B H 0.1799 0.3372 1.0739 0.0333 Uiso 1.0 4 calc R
H50 H 0.0753 0.4178 1.0339 0.0268 Uiso 1.0 4 calc R
H51A H 0.2037 0.4872 1.0780 0.0282 Uiso 1.0 4 calc R
H51B H 0.1414 0.4981 0.9938 0.0282 Uiso 1.0 4 calc R
H53A H -0.0005 0.2606 0.6611 0.0264 Uiso 1.0 4 calc R
H53B H -0.0527 0.3205 0.6381 0.0264 Uiso 1.0 4 calc R
H54A H 0.2447 0.2964 0.6554 0.0269 Uiso 1.0 4 calc R
H54B H 0.1811 0.2459 0.6715 0.0269 Uiso 1.0 4 calc R
H55A H 0.0482 0.4005 0.6125 0.0230 Uiso 1.0 4 calc R
H55B H 0.1635 0.3906 0.6191 0.0230 Uiso 1.0 4 calc R
H56 H -0.1072 0.2588 0.5363 0.0302 Uiso 1.0 4 calc R
H57A H -0.0935 0.3554 0.5102 0.0308 Uiso 1.0 4 calc R
H57B H -0.0678 0.3175 0.4517 0.0308 Uiso 1.0 4 calc R
H58 H 0.0566 0.3895 0.4944 0.0262 Uiso 1.0 4 calc R
H59A H 0.0138 0.2232 0.4877 0.0350 Uiso 1.0 4 calc R
H59B H 0.0401 0.2011 0.5692 0.0350 Uiso 1.0 4 calc R
H60 H 0.1909 0.2346 0.5535 0.0312 Uiso 1.0 4 calc R
H61A H 0.2036 0.3314 0.5269 0.0303 Uiso 1.0 4 calc R
H61B H 0.1138 0.3029 0.4618 0.0303 Uiso 1.0 4 calc R
H62A H 0.2635 0.6353 0.4847 0.0749 Uiso 1.0 4 calc R
H62B H 0.3439 0.5940 0.4697 0.0749 Uiso 1.0 4 calc R
H63A H 0.2378 0.6691 0.3780 0.0981 Uiso 1.0 4 calc R
H63B H 0.3372 0.6391 0.3729 0.0981 Uiso 1.0 4 calc R
H64A H 0.3186 0.7472 0.4081 0.1969 Uiso 1.0 4 calc R
H64B H 0.4150 0.7185 0.3966 0.1969 Uiso 1.0 4 calc R
H65A H 0.4931 0.7227 0.5129 0.0672 Uiso 1.0 4 calc R
H65B H 0.3921 0.7444 0.5249 0.0672 Uiso 1.0 4 calc R
H66A H 0.3377 0.3177 0.3702 0.1194 Uiso 1.0 4 calc R
H66B H 0.2235 0.2983 0.3270 0.1194 Uiso 1.0 4 calc R
H67A H 0.2535 0.2816 0.2307 0.1694 Uiso 1.0 4 calc R
H67B H 0.3499 0.3217 0.2663 0.1694 Uiso 1.0 4 calc R
H68A H 0.4518 0.2541 0.2982 0.2307 Uiso 1.0 4 calc R
H68B H 0.3654 0.2214 0.2352 0.2307 Uiso 1.0 4 calc R
H69A H 0.3242 0.1719 0.3115 0.1028 Uiso 1.0 4 calc R
H69B H 0.4318 0.1909 0.3691 0.1028 Uiso 1.0 4 calc R

loop_
_atom_site_aniso_label
_atom_site_aniso_U_11
_atom_site_aniso_U_22
_atom_site_aniso_U_33
_atom_site_aniso_U_12
_atom_site_aniso_U_13
_atom_site_aniso_U_23
Fe1 0.01902(13) 0.01360(12) 0.03616(17) 0.00060(10) 0.01520(11) 0.00279(11)
Fe2 0.01393(11) 0.01225(11) 0.01699(13) -0.00019(9) 0.00618(9) -0.00029(9)
O1 0.0453(10) 0.0333(9) 0.0411(10) -0.0019(7) 0.0237(8) -0.0012(7)
O2 0.121(3) 0.096(3) 0.0770(19) 0.0164(19) 0.0524(18) 0.0215(16)
N1 0.0313(9) 0.0153(8) 0.0302(9) -0.0039(7) 0.0192(8) -0.0030(7)
N2 0.0312(9) 0.0160(8) 0.0268(9) -0.0026(7) 0.0168(7) -0.0022(7)
N3 0.0173(7) 0.0147(7) 0.0203(8) 0.0001(6) 0.0076(6) -0.0010(6)
N4 0.0166(7) 0.0170(7) 0.0200(8) -0.0002(6) 0.0070(6) -0.0019(6)
N5 0.0188(7) 0.0147(7) 0.0189(8) 0.0004(6) 0.0066(6) -0.0010(6)
N6 0.0311(9) 0.0157(8) 0.0210(8) -0.0021(7) 0.0094(7) 0.0011(6)
N7 0.0331(9) 0.0153(8) 0.0190(8) -0.0017(7) 0.0094(7) 0.0007(6)
N8 0.0207(8) 0.0140(7) 0.0176(8) 0.0002(6) 0.0057(6) 0.0001(6)
C1 0.0222(9) 0.0168(9) 0.0235(10) -0.0017(7) 0.0116(8) -0.0024(7)
C2 0.0442(12) 0.0168(9) 0.0364(12) -0.0056(9) 0.0268(10) -0.0005(8)
C3 0.0450(13) 0.0150(9) 0.0374(12) -0.0061(9) 0.0252(10) -0.0020(8)
C4 0.0291(10) 0.0161(9) 0.0253(10) -0.0005(7) 0.0164(8) -0.0015(7)
C5 0.0253(10) 0.0198(9) 0.0240(10) 0.0012(7) 0.0133(8) 0.0021(8)
C6 0.0260(10) 0.0214(9) 0.0205(10) -0.0000(8) 0.0085(8) 0.0002(8)
C7 0.0287(10) 0.0207(9) 0.0215(10) 0.0024(8) 0.0131(8) 0.0015(8)
C8 0.0230(9) 0.0245(10) 0.0278(11) 0.0010(8) 0.0151(8) 0.0016(8)
C9 0.0255(10) 0.0215(9) 0.0276(11) -0.0039(8) 0.0138(8) -0.0001(8)
C10 0.0243(10) 0.0296(11) 0.0292(11) 0.0027(8) 0.0104(9) -0.0008(9)
C11 0.0355(11) 0.0267(11) 0.0294(11) 0.0047(9) 0.0171(9) -0.0029(9)
C12 0.0275(11) 0.0317(11) 0.0379(13) -0.0072(9) 0.0134(10) -0.0071(10)
C13 0.0265(10) 0.0148(8) 0.0240(10) -0.0046(7) 0.0151(8) -0.0044(7)
C14 0.0287(10) 0.0136(8) 0.0279(11) -0.0013(7) 0.0130(8) -0.0022(7)
C15 0.0271(10) 0.0169(9) 0.0350(12) -0.0012(8) 0.0154(9) -0.0040(8)
C16 0.0293(10) 0.0250(10) 0.0279(11) -0.0107(8) 0.0156(9) -0.0105(8)
C17 0.0253(10) 0.0305(11) 0.0205(10) -0.0081(8) 0.0070(8) -0.0046(8)
C18 0.0219(9) 0.0235(10) 0.0268(11) -0.0047(8) 0.0097(8) -0.0046(8)
C19 0.0417(12) 0.0228(10) 0.0330(12) 0.0073(9) 0.0152(10) 0.0065(9)
C20 0.0394(13) 0.0447(14) 0.0368(13) -0.0086(11) 0.0240(11) -0.0117(11)
C21 0.0240(10) 0.0360(12) 0.0320(12) -0.0001(9) 0.0079(9) -0.0056(9)
C22 0.0150(8) 0.0164(8) 0.0204(9) 0.0005(7) 0.0074(7) -0.0015(7)
C23 0.0211(9) 0.0216(9) 0.0216(10) 0.0032(7) 0.0085(8) 0.0014(8)
C24 0.0170(9) 0.0192(9) 0.0204(9) 0.0008(7) 0.0052(7) -0.0010(7)
C25 0.0185(9) 0.0185(9) 0.0256(10) -0.0009(7) 0.0094(8) -0.0033(7)
C26 0.0210(9) 0.0296(10) 0.0223(10) 0.0075(8) 0.0052(8) 0.0021(8)
C27 0.0163(9) 0.0379(12) 0.0257(11) 0.0017(8) 0.0041(8) -0.0073(9)
C28 0.0169(9) 0.0277(10) 0.0290(11) -0.0034(8) 0.0098(8) -0.0063(8)
C29 0.0209(9) 0.0236(10) 0.0309(11) 0.0082(8) 0.0070(8) -0.0037(8)
C30 0.0199(9) 0.0257(10) 0.0217(10) 0.0026(8) 0.0087(8) -0.0060(8)
C31 0.0193(9) 0.0324(11) 0.0260(11) 0.0000(8) 0.0120(8) -0.0031(8)
C32 0.0140(8) 0.0170(8) 0.0232(10) -0.0010(7) 0.0079(7) -0.0019(7)
C33 0.0176(9) 0.0215(9) 0.0217(10) 0.0011(7) 0.0074(7) 0.0010(7)
C34 0.0191(9) 0.0223(10) 0.0338(11) -0.0033(7) 0.0102(8) -0.0096(8)
C35 0.0193(9) 0.0248(10) 0.0202(10) 0.0010(7) 0.0090(7) -0.0006(8)
C36 0.0190(9) 0.0233(10) 0.0249(10) 0.0041(7) 0.0059(8) 0.0008(8)
C37 0.0208(9) 0.0308(11) 0.0255(10) 0.0031(8) 0.0119(8) -0.0031(8)
C38 0.0154(9) 0.0265(10) 0.0402(13) -0.0042(8) 0.0063(8) -0.0115(9)
C39 0.0205(9) 0.0228(10) 0.0325(11) 0.0040(8) 0.0093(8) -0.0064(8)
C40 0.0167(9) 0.0387(12) 0.0262(11) 0.0022(8) 0.0025(8) -0.0061(9)
C41 0.0183(9) 0.0299(11) 0.0440(13) -0.0002(8) 0.0167(9) 0.0012(9)
C42 0.0184(8) 0.0187(9) 0.0162(9) 0.0016(7) 0.0057(7) 0.0006(7)
C43 0.0246(10) 0.0263(10) 0.0218(10) 0.0073(8) 0.0071(8) 0.0019(8)
C44 0.0199(9) 0.0213(9) 0.0193(9) -0.0016(7) 0.0077(7) -0.0008(7)
C45 0.0204(9) 0.0222(9) 0.0190(9) -0.0028(7) 0.0077(7) -0.0029(7)
C46 0.0285(10) 0.0320(11) 0.0170(10) 0.0085(9) 0.0050(8) 0.0026(8)
C47 0.0225(10) 0.0438(13) 0.0193(10) -0.0005(9) 0.0033(8) -0.0053(9)
C48 0.0243(10) 0.0268(10) 0.0210(10) -0.0061(8) 0.0078(8) -0.0060(8)
C49 0.0354(11) 0.0293(11) 0.0198(10) 0.0007(9) 0.0113(9) 0.0011(8)
C50 0.0212(9) 0.0280(10) 0.0198(10) 0.0007(8) 0.0098(8) -0.0009(8)
C51 0.0277(10) 0.0248(10) 0.0185(10) 0.0003(8) 0.0089(8) -0.0045(8)
C52 0.0205(9) 0.0147(8) 0.0178(9) -0.0010(7) 0.0057(7) -0.0014(7)
C53 0.0249(10) 0.0211(9) 0.0207(10) -0.0056(8) 0.0088(8) -0.0020(8)
C54 0.0270(10) 0.0186(9) 0.0214(10) 0.0040(8) 0.0081(8) -0.0008(7)
C55 0.0205(9) 0.0167(9) 0.0195(9) -0.0006(7) 0.0059(7) -0.0008(7)
C56 0.0275(10) 0.0250(10) 0.0215(10) -0.0083(8) 0.0068(8) -0.0055(8)
C57 0.0248(10) 0.0303(11) 0.0187(10) -0.0021(8) 0.0036(8) -0.0023(8)
C58 0.0254(10) 0.0217(9) 0.0175(9) -0.0010(8) 0.0065(8) 0.0011(7)
C59 0.0430(12) 0.0215(10) 0.0240(11) -0.0064(9) 0.0131(9) -0.0073(8)
C60 0.0335(11) 0.0212(10) 0.0248(11) 0.0042(8) 0.0121(9) -0.0029(8)
C61 0.0301(10) 0.0273(10) 0.0204(10) -0.0007(8) 0.0113(8) -0.0029(8)
C62 0.0431(16) 0.063(2) 0.082(3) -0.0125(14) 0.0237(16) -0.0203(18)
C63 0.0498(19) 0.143(4) 0.052(2) -0.016(3) 0.0180(16) -0.031(3)
C64 0.369(10) 0.0310(18) 0.039(2) -0.010(4) 0.004(4) 0.0029(15)
C65 0.079(3) 0.0335(14) 0.0477(17) -0.0016(14) 0.0123(15) 0.0021(12)
C66 0.143(5) 0.065(3) 0.083(3) 0.039(3) 0.030(3) -0.005(3)
C67 0.260(9) 0.070(3) 0.079(4) -0.027(4) 0.042(5) 0.011(3)
C68 0.169(6) 0.356(12) 0.094(4) 0.151(7) 0.100(5) 0.071(6)
C69 0.071(3) 0.049(2) 0.107(4) 0.0168(17) -0.005(3) -0.016(2)

loop_
_atom_type_symbol
_atom_type_description
_atom_type_scat_dispersion_real
_atom_type_scat_dispersion_imag
_atom_type_scat_source
C C 0.0033 0.0016
;
International Tables for Crystallography
(1992, Vol. C, Tables 4.2.6.8 and 6.1.1.4)
;
Fe Fe 0.3463 0.8444
;
International Tables for Crystallography
(1992, Vol. C, Tables 4.2.6.8 and 6.1.1.4)
;
N N 0.0061 0.0033
;
International Tables for Crystallography
(1992, Vol. C, Tables 4.2.6.8 and 6.1.1.4)
;
O O 0.0106 0.0060
;
International Tables for Crystallography
(1992, Vol. C, Tables 4.2.6.8 and 6.1.1.4)
;
H H 0.0000 0.0000
;
International Tables for Crystallography
(1992, Vol. C, Table 6.1.1.4)
;

loop_
_geom_angle_atom_site_label_1
_geom_angle_atom_site_label_2
_geom_angle_atom_site_label_3
_geom_angle
_geom_angle_publ_flag
Fe2 Fe1 N3 48.12(5) yes
Fe2 Fe1 N4 47.83(6) yes
Fe2 Fe1 C1 177.42(6) yes
N3 Fe1 N4 95.95(7) yes
N3 Fe1 C1 131.49(8) yes
N4 Fe1 C1 132.44(8) yes
Fe1 Fe2 N3 48.98(6) yes
Fe1 Fe2 N4 49.09(5) yes
Fe1 Fe2 N5 138.91(5) yes
Fe1 Fe2 N8 142.03(6) yes
N3 Fe2 N4 98.07(7) yes
N3 Fe2 N5 121.29(8) yes
N3 Fe2 N8 121.94(6) yes
N4 Fe2 N5 118.02(7) yes
N4 Fe2 N8 120.24(8) yes
N5 Fe2 N8 79.00(7) yes
C62 O1 C65 110.4(2) yes
C66 O2 C69 108.1(4) yes
C1 N1 C2 111.49(18) yes
C1 N1 C4 123.77(16) yes
C2 N1 C4 124.7(2) yes
C1 N2 C3 111.7(2) yes
C1 N2 C13 123.69(17) yes
C3 N2 C13 124.60(16) yes
Fe1 N3 Fe2 82.90(7) yes
Fe1 N3 C22 142.67(12) yes
Fe2 N3 C22 134.15(13) yes
Fe1 N4 Fe2 83.07(7) yes
Fe1 N4 C32 143.85(13) yes
Fe2 N4 C32 133.03(12) yes
Fe2 N5 N6 118.16(13) yes
Fe2 N5 C42 128.76(12) yes
N6 N5 C42 113.04(15) yes
N5 N6 N7 112.34(16) yes
N6 N7 N8 112.86(14) yes
Fe2 N8 N7 117.61(12) yes
Fe2 N8 C52 129.96(12) yes
N7 N8 C52 112.43(14) yes
Fe1 C1 N1 127.29(14) yes
Fe1 C1 N2 128.90(17) yes
N1 C1 N2 103.81(16) yes
N1 C2 C3 106.6(3) yes
N2 C3 C2 106.42(18) yes
N1 C4 C5 118.81(19) yes
N1 C4 C9 118.74(17) yes
C5 C4 C9 122.4(2) yes
C4 C5 C6 117.46(19) yes
C4 C5 C10 123.4(2) yes
C6 C5 C10 119.17(17) yes
C5 C6 C7 122.33(17) yes
C6 C7 C8 118.2(2) yes
C6 C7 C11 120.34(17) yes
C8 C7 C11 121.5(2) yes
C7 C8 C9 121.9(2) yes
C4 C9 C8 117.60(17) yes
C4 C9 C12 121.9(2) yes
C8 C9 C12 120.5(2) yes
N2 C13 C14 118.56(17) yes
N2 C13 C18 119.43(17) yes
C14 C13 C18 122.0(2) yes
C13 C14 C15 117.95(18) yes
C13 C14 C19 121.3(3) yes
C15 C14 C19 120.78(19) yes
C14 C15 C16 121.85(19) yes
C15 C16 C17 118.4(3) yes
C15 C16 C20 120.87(19) yes
C17 C16 C20 120.71(19) yes
C16 C17 C18 122.43(19) yes
C13 C18 C17 117.32(18) yes
C13 C18 C21 122.7(3) yes
C17 C18 C21 120.01(18) yes
N3 C22 C23 109.72(17) yes
N3 C22 C24 109.42(13) yes
N3 C22 C25 112.30(15) yes
C23 C22 C24 108.00(15) yes
C23 C22 C25 108.48(14) yes
C24 C22 C25 108.83(18) yes
C22 C23 C26 110.48(18) yes
C22 C24 C30 110.92(14) yes
C22 C25 C28 110.36(16) yes
C23 C26 C27 108.79(17) yes
C23 C26 C29 110.03(15) yes
C27 C26 C29 109.50(19) yes
C26 C27 C28 109.43(15) yes
C25 C28 C27 109.61(19) yes
C25 C28 C31 109.12(15) yes
C27 C28 C31 109.83(17) yes
C26 C29 C30 109.61(17) yes
C24 C30 C29 109.23(18) yes
C24 C30 C31 109.28(16) yes
C29 C30 C31 109.31(14) yes
C28 C31 C30 109.60(19) yes
N4 C32 C33 113.02(17) yes
N4 C32 C34 109.53(15) yes
N4 C32 C35 108.49(14) yes
C33 C32 C34 108.55(14) yes
C33 C32 C35 108.88(16) yes
C34 C32 C35 108.26(18) yes
C32 C33 C36 110.26(17) yes
C32 C34 C38 110.45(17) yes
C32 C35 C37 110.79(15) yes
C33 C36 C39 109.65(15) yes
C33 C36 C40 109.35(17) yes
C39 C36 C40 109.33(18) yes
C35 C37 C39 109.34(18) yes
C35 C37 C41 109.40(18) yes
C39 C37 C41 109.21(15) yes
C34 C38 C40 109.23(19) yes
C34 C38 C41 109.48(16) yes
C40 C38 C41 109.32(18) yes
C36 C39 C37 109.61(17) yes
C36 C40 C38 109.59(15) yes
C37 C41 C38 109.73(19) yes
N5 C42 C43 112.31(15) yes
N5 C42 C44 109.84(14) yes
N5 C42 C45 108.92(16) yes
C43 C42 C44 107.93(17) yes
C43 C42 C45 108.53(14) yes
C44 C42 C45 109.27(16) yes
C42 C43 C46 110.13(17) yes
C42 C44 C50 110.44(15) yes
C42 C45 C48 110.61(17) yes
C43 C46 C47 109.59(18) yes
C43 C46 C49 109.84(16) yes
C47 C46 C49 109.03(18) yes
C46 C47 C48 109.31(15) yes
C45 C48 C47 109.31(17) yes
C45 C48 C51 109.44(15) yes
C47 C48 C51 109.78(18) yes
C46 C49 C50 109.40(19) yes
C44 C50 C49 108.92(17) yes
C44 C50 C51 109.94(17) yes
C49 C50 C51 109.56(15) yes
C48 C51 C50 109.38(17) yes
N8 C52 C53 110.65(17) yes
N8 C52 C54 110.88(13) yes
N8 C52 C55 109.10(14) yes
C53 C52 C54 108.60(15) yes
C53 C52 C55 109.04(14) yes
C54 C52 C55 108.52(18) yes
C52 C53 C56 110.33(18) yes
C52 C54 C60 110.40(15) yes
C52 C55 C58 110.25(15) yes
C53 C56 C57 109.31(16) yes
C53 C56 C59 109.42(15) yes
C57 C56 C59 109.4(2) yes
C56 C57 C58 109.65(15) yes
C55 C58 C57 109.51(18) yes
C55 C58 C61 109.52(14) yes
C57 C58 C61 109.46(16) yes
C56 C59 C60 109.79(16) yes
C54 C60 C59 109.1(2) yes
C54 C60 C61 109.45(16) yes
C59 C60 C61 109.43(15) yes
C58 C61 C60 109.3(2) yes
O1 C62 C63 106.9(3) yes
C62 C63 C64 106.5(3) yes
C63 C64 C65 106.9(4) yes
O1 C65 C64 106.3(3) yes
O2 C66 C67 109.6(5) yes
C66 C67 C68 104.0(5) yes
C67 C68 C69 108.7(7) yes
O2 C69 C68 104.6(5) yes
N1 C2 H2 126.700 no
C3 C2 H2 126.703 no
N2 C3 H3 126.786 no
C2 C3 H3 126.795 no
C5 C6 H6 118.842 no
C7 C6 H6 118.830 no
C7 C8 H8 119.070 no
C9 C8 H8 119.056 no
C5 C10 H10A 109.477 no
C5 C10 H10B 109.478 no
C5 C10 H10C 109.472 no
H10A C10 H10B 109.467 no
H10A C10 H10C 109.468 no
H10B C10 H10C 109.465 no
C7 C11 H11A 109.474 no
C7 C11 H11B 109.481 no
C7 C11 H11C 109.477 no
H11A C11 H11B 109.460 no
H11A C11 H11C 109.468 no
H11B C11 H11C 109.467 no
C9 C12 H12A 109.479 no
C9 C12 H12B 109.482 no
C9 C12 H12C 109.466 no
H12A C12 H12B 109.467 no
H12A C12 H12C 109.467 no
H12B C12 H12C 109.466 no
C14 C15 H15 119.069 no
C16 C15 H15 119.082 no
C16 C17 H17 118.788 no
C18 C17 H17 118.784 no
C14 C19 H19A 109.479 no
C14 C19 H19B 109.475 no
C14 C19 H19C 109.480 no
H19A C19 H19B 109.461 no
H19A C19 H19C 109.469 no
H19B C19 H19C 109.463 no
C16 C20 H20A 109.477 no
C16 C20 H20B 109.467 no
C16 C20 H20C 109.481 no
H20A C20 H20B 109.473 no
H20A C20 H20C 109.469 no
H20B C20 H20C 109.461 no
C18 C21 H21A 109.469 no
C18 C21 H21B 109.471 no
C18 C21 H21C 109.478 no
H21A C21 H21B 109.468 no
H21A C21 H21C 109.460 no
H21B C21 H21C 109.483 no
C22 C23 H23A 109.553 no
C22 C23 H23B 109.544 no
C26 C23 H23A 109.561 no
C26 C23 H23B 109.550 no
H23A C23 H23B 108.109 no
C22 C24 H24A 109.457 no
C22 C24 H24B 109.462 no
C30 C24 H24A 109.450 no
C30 C24 H24B 109.453 no
H24A C24 H24B 108.047 no
C22 C25 H25A 109.581 no
C22 C25 H25B 109.580 no
C28 C25 H25A 109.581 no
C28 C25 H25B 109.580 no
H25A C25 H25B 108.124 no
C23 C26 H26 109.497 no
C27 C26 H26 109.502 no
C29 C26 H26 109.509 no
C26 C27 H27A 109.794 no
C26 C27 H27B 109.781 no
C28 C27 H27A 109.800 no
C28 C27 H27B 109.788 no
H27A C27 H27B 108.235 no
C25 C28 H28 109.416 no
C27 C28 H28 109.420 no
C31 C28 H28 109.431 no
C26 C29 H29A 109.747 no
C26 C29 H29B 109.752 no
C30 C29 H29A 109.744 no
C30 C29 H29B 109.753 no
H29A C29 H29B 108.216 no
C24 C30 H30 109.665 no
C29 C30 H30 109.670 no
C31 C30 H30 109.665 no
C28 C31 H31A 109.753 no
C28 C31 H31B 109.763 no
C30 C31 H31A 109.745 no
C30 C31 H31B 109.743 no
H31A C31 H31B 108.215 no
C32 C33 H33A 109.610 no
C32 C33 H33B 109.603 no
C36 C33 H33A 109.602 no
C36 C33 H33B 109.603 no
H33A C33 H33B 108.130 no
C32 C34 H34A 109.562 no
C32 C34 H34B 109.562 no
C38 C34 H34A 109.569 no
C38 C34 H34B 109.565 no
H34A C34 H34B 108.092 no
C32 C35 H35A 109.482 no
C32 C35 H35B 109.477 no
C37 C35 H35A 109.486 no
C37 C35 H35B 109.487 no
H35A C35 H35B 108.067 no
C33 C36 H36 109.500 no
C39 C36 H36 109.498 no
C40 C36 H36 109.502 no
C35 C37 H37 109.624 no
C39 C37 H37 109.632 no
C41 C37 H37 109.625 no
C34 C38 H38 109.597 no
C40 C38 H38 109.597 no
C41 C38 H38 109.601 no
C36 C39 H39A 109.752 no
C36 C39 H39B 109.759 no
C37 C39 H39A 109.740 no
C37 C39 H39B 109.735 no
H39A C39 H39B 108.220 no
C36 C40 H40A 109.751 no
C36 C40 H40B 109.752 no
C38 C40 H40A 109.750 no
C38 C40 H40B 109.750 no
H40A C40 H40B 108.228 no
C37 C41 H41A 109.722 no
C37 C41 H41B 109.724 no
C38 C41 H41A 109.714 no
C38 C41 H41B 109.725 no
H41A C41 H41B 108.201 no
C42 C43 H43A 109.630 no
C42 C43 H43B 109.634 no
C46 C43 H43A 109.632 no
C46 C43 H43B 109.639 no
H43A C43 H43B 108.147 no
C42 C44 H44A 109.556 no
C42 C44 H44B 109.560 no
C50 C44 H44A 109.566 no
C50 C44 H44B 109.566 no
H44A C44 H44B 108.110 no
C42 C45 H45A 109.534 no
C42 C45 H45B 109.524 no
C48 C45 H45A 109.532 no
C48 C45 H45B 109.527 no
H45A C45 H45B 108.074 no
C43 C46 H46 109.449 no
C47 C46 H46 109.457 no
C49 C46 H46 109.460 no
C46 C47 H47A 109.817 no
C46 C47 H47B 109.816 no
C48 C47 H47A 109.819 no
C48 C47 H47B 109.812 no
H47A C47 H47B 108.249 no
C45 C48 H48 109.428 no
C47 C48 H48 109.431 no
C51 C48 H48 109.433 no
C46 C49 H49A 109.794 no
C46 C49 H49B 109.805 no
C50 C49 H49A 109.781 no
C50 C49 H49B 109.789 no
H49A C49 H49B 108.260 no
C44 C50 H50 109.459 no
C49 C50 H50 109.472 no
C51 C50 H50 109.469 no
C48 C51 H51A 109.799 no
C48 C51 H51B 109.798 no
C50 C51 H51A 109.800 no
C50 C51 H51B 109.796 no
H51A C51 H51B 108.254 no
C52 C53 H53A 109.587 no
C52 C53 H53B 109.582 no
C56 C53 H53A 109.594 no
C56 C53 H53B 109.589 no
H53A C53 H53B 108.121 no
C52 C54 H54A 109.579 no
C52 C54 H54B 109.580 no
C60 C54 H54A 109.561 no
C60 C54 H54B 109.574 no
H54A C54 H54B 108.107 no
C52 C55 H55A 109.611 no
C52 C55 H55B 109.597 no
C58 C55 H55A 109.603 no
C58 C55 H55B 109.603 no
H55A C55 H55B 108.147 no
C53 C56 H56 109.576 no
C57 C56 H56 109.571 no
C59 C56 H56 109.581 no
C56 C57 H57A 109.739 no
C56 C57 H57B 109.731 no
C58 C57 H57A 109.742 no
C58 C57 H57B 109.741 no
H57A C57 H57B 108.219 no
C55 C58 H58 109.443 no
C57 C58 H58 109.442 no
C61 C58 H58 109.447 no
C56 C59 H59A 109.703 no
C56 C59 H59B 109.714 no
C60 C59 H59A 109.705 no
C60 C59 H59B 109.709 no
H59A C59 H59B 108.199 no
C54 C60 H60 109.616 no
C59 C60 H60 109.602 no
C61 C60 H60 109.609 no
C58 C61 H61A 109.827 no
C58 C61 H61B 109.819 no
C60 C61 H61A 109.814 no
C60 C61 H61B 109.825 no
H61A C61 H61B 108.270 no
O1 C62 H62A 110.340 no
O1 C62 H62B 110.348 no
C63 C62 H62A 110.337 no
C63 C62 H62B 110.332 no
H62A C62 H62B 108.584 no
C62 C63 H63A 110.438 no
C62 C63 H63B 110.435 no
C64 C63 H63A 110.423 no
C64 C63 H63B 110.439 no
H63A C63 H63B 108.648 no
C63 C64 H64A 110.355 no
C63 C64 H64B 110.348 no
C65 C64 H64A 110.348 no
C65 C64 H64B 110.348 no
H64A C64 H64B 108.574 no
O1 C65 H65A 110.465 no
O1 C65 H65B 110.458 no
C64 C65 H65A 110.480 no
C64 C65 H65B 110.465 no
H65A C65 H65B 108.653 no
O2 C66 H66A 109.755 no
O2 C66 H66B 109.751 no
C67 C66 H66A 109.754 no
C67 C66 H66B 109.766 no
H66A C66 H66B 108.220 no
C66 C67 H67A 110.947 no
C66 C67 H67B 110.946 no
C68 C67 H67A 110.948 no
C68 C67 H67B 110.943 no
H67A C67 H67B 108.972 no
C67 C68 H68A 109.936 no
C67 C68 H68B 109.922 no
C69 C68 H68A 109.956 no
C69 C68 H68B 109.953 no
H68A C68 H68B 108.332 no
O2 C69 H69A 110.839 no
O2 C69 H69B 110.815 no
C68 C69 H69A 110.832 no
C68 C69 H69B 110.828 no
H69A C69 H69B 108.889 no

loop_
_geom_bond_atom_site_label_1
_geom_bond_atom_site_label_2
_geom_bond_distance
_geom_bond_publ_flag
Fe1 Fe2 2.3906(5) yes
Fe1 N3 1.8175(17) yes
Fe1 N4 1.8200(15) yes
Fe1 C1 2.0252(19) yes
Fe2 N3 1.7936(15) yes
Fe2 N4 1.7849(17) yes
Fe2 N5 1.8287(17) yes
Fe2 N8 1.8321(15) yes
O1 C62 1.408(4) yes
O1 C65 1.411(4) yes
O2 C66 1.377(6) yes
O2 C69 1.408(6) yes
N1 C1 1.359(3) yes
N1 C2 1.388(3) yes
N1 C4 1.442(3) yes
N2 C1 1.357(3) yes
N2 C3 1.388(3) yes
N2 C13 1.445(3) yes
N3 C22 1.451(3) yes
N4 C32 1.452(3) yes
N5 N6 1.351(2) yes
N5 C42 1.482(3) yes
N6 N7 1.289(3) yes
N7 N8 1.354(3) yes
N8 C52 1.487(3) yes
C2 C3 1.349(4) yes
C4 C5 1.398(3) yes
C4 C9 1.397(3) yes
C5 C6 1.389(3) yes
C5 C10 1.512(3) yes
C6 C7 1.393(3) yes
C7 C8 1.393(3) yes
C7 C11 1.503(4) yes
C8 C9 1.396(3) yes
C9 C12 1.509(3) yes
C13 C14 1.393(3) yes
C13 C18 1.402(3) yes
C14 C15 1.393(4) yes
C14 C19 1.510(3) yes
C15 C16 1.388(3) yes
C16 C17 1.381(3) yes
C16 C20 1.515(4) yes
C17 C18 1.394(4) yes
C18 C21 1.497(3) yes
C22 C23 1.539(3) yes
C22 C24 1.539(3) yes
C22 C25 1.540(3) yes
C23 C26 1.541(3) yes
C24 C30 1.537(3) yes
C25 C28 1.535(3) yes
C26 C27 1.534(3) yes
C26 C29 1.529(4) yes
C27 C28 1.528(3) yes
C28 C31 1.536(3) yes
C29 C30 1.530(3) yes
C30 C31 1.532(3) yes
C32 C33 1.536(3) yes
C32 C34 1.544(3) yes
C32 C35 1.534(3) yes
C33 C36 1.538(3) yes
C34 C38 1.538(3) yes
C35 C37 1.536(3) yes
C36 C39 1.533(4) yes
C36 C40 1.533(3) yes
C37 C39 1.528(3) yes
C37 C41 1.533(3) yes
C38 C40 1.532(3) yes
C38 C41 1.529(4) yes
C42 C43 1.537(3) yes
C42 C44 1.544(3) yes
C42 C45 1.534(3) yes
C43 C46 1.541(3) yes
C44 C50 1.533(3) yes
C45 C48 1.533(3) yes
C46 C47 1.532(4) yes
C46 C49 1.533(4) yes
C47 C48 1.533(3) yes
C48 C51 1.531(4) yes
C49 C50 1.535(3) yes
C50 C51 1.529(3) yes
C52 C53 1.540(3) yes
C52 C54 1.539(3) yes
C52 C55 1.538(3) yes
C53 C56 1.536(3) yes
C54 C60 1.539(3) yes
C55 C58 1.536(3) yes
C56 C57 1.533(3) yes
C56 C59 1.530(4) yes
C57 C58 1.535(3) yes
C58 C61 1.533(3) yes
C59 C60 1.536(3) yes
C60 C61 1.537(3) yes
C62 C63 1.461(6) yes
C63 C64 1.471(7) yes
C64 C65 1.476(5) yes
C66 C67 1.405(9) yes
C67 C68 1.389(11) yes
C68 C69 1.437(10) yes
C2 H2 0.950 no
C3 H3 0.950 no
C6 H6 0.950 no
C8 H8 0.950 no
C10 H10A 0.980 no
C10 H10B 0.980 no
C10 H10C 0.980 no
C11 H11A 0.980 no
C11 H11B 0.980 no
C11 H11C 0.980 no
C12 H12A 0.980 no
C12 H12B 0.980 no
C12 H12C 0.980 no
C15 H15 0.950 no
C17 H17 0.950 no
C19 H19A 0.980 no
C19 H19B 0.980 no
C19 H19C 0.980 no
C20 H20A 0.980 no
C20 H20B 0.980 no
C20 H20C 0.980 no
C21 H21A 0.980 no
C21 H21B 0.980 no
C21 H21C 0.980 no
C23 H23A 0.990 no
C23 H23B 0.990 no
C24 H24A 0.990 no
C24 H24B 0.990 no
C25 H25A 0.990 no
C25 H25B 0.990 no
C26 H26 1.000 no
C27 H27A 0.990 no
C27 H27B 0.990 no
C28 H28 1.000 no
C29 H29A 0.990 no
C29 H29B 0.990 no
C30 H30 1.000 no
C31 H31A 0.990 no
C31 H31B 0.990 no
C33 H33A 0.990 no
C33 H33B 0.990 no
C34 H34A 0.990 no
C34 H34B 0.990 no
C35 H35A 0.990 no
C35 H35B 0.990 no
C36 H36 1.000 no
C37 H37 1.000 no
C38 H38 1.000 no
C39 H39A 0.990 no
C39 H39B 0.990 no
C40 H40A 0.990 no
C40 H40B 0.990 no
C41 H41A 0.990 no
C41 H41B 0.990 no
C43 H43A 0.990 no
C43 H43B 0.990 no
C44 H44A 0.990 no
C44 H44B 0.990 no
C45 H45A 0.990 no
C45 H45B 0.990 no
C46 H46 1.000 no
C47 H47A 0.990 no
C47 H47B 0.990 no
C48 H48 1.000 no
C49 H49A 0.990 no
C49 H49B 0.990 no
C50 H50 1.000 no
C51 H51A 0.990 no
C51 H51B 0.990 no
C53 H53A 0.990 no
C53 H53B 0.990 no
C54 H54A 0.990 no
C54 H54B 0.990 no
C55 H55A 0.990 no
C55 H55B 0.990 no
C56 H56 1.000 no
C57 H57A 0.990 no
C57 H57B 0.990 no
C58 H58 1.000 no
C59 H59A 0.990 no
C59 H59B 0.990 no
C60 H60 1.000 no
C61 H61A 0.990 no
C61 H61B 0.990 no
C62 H62A 0.990 no
C62 H62B 0.990 no
C63 H63A 0.990 no
C63 H63B 0.990 no
C64 H64A 0.990 no
C64 H64B 0.990 no
C65 H65A 0.990 no
C65 H65B 0.990 no
C66 H66A 0.990 no
C66 H66B 0.990 no
C67 H67A 0.990 no
C67 H67B 0.990 no
C68 H68A 0.990 no
C68 H68B 0.990 no
C69 H69A 0.990 no
C69 H69B 0.990 no

loop_
_geom_contact_atom_site_label_1
_geom_contact_atom_site_label_2
_geom_contact_distance
_geom_contact_publ_flag
_geom_contact_site_symmetry_2
Fe1 C4 3.413(3) no .
Fe1 C5 3.533(3) no .
Fe1 C10 3.448(3) no .
Fe1 C13 3.4514(19) no .
Fe1 C21 3.503(2) no .
Fe1 C23 3.575(2) no .
Fe1 C34 3.5828(19) no .
Fe2 C25 3.3258(19) no .
Fe2 C33 3.3012(19) no .
Fe2 C45 3.140(2) no .
Fe2 C55 3.1757(19) no .
N1 C10 2.925(3) no .
N1 C12 2.888(3) no .
N1 C13 3.540(3) no .
N2 C4 3.537(3) no .
N2 C19 2.868(3) no .
N2 C21 2.920(3) no .
N3 C55 3.554(3) no .
N4 C45 3.503(3) no .
N5 C33 3.453(3) no .
N6 C43 2.830(3) no .
N6 C44 2.978(3) no .
N6 C52 3.526(3) no .
N7 C42 3.520(3) no .
N7 C53 2.807(3) no .
N7 C54 2.978(3) no .
N8 C25 3.596(3) no .
C1 C5 3.136(3) no .
C1 C9 3.492(4) no .
C1 C10 3.197(3) no .
C1 C14 3.471(3) no .
C1 C18 3.172(3) no .
C1 C21 3.225(3) no .
C2 C5 3.529(3) no .
C2 C9 3.168(3) no .
C2 C12 3.150(4) no .
C2 C13 3.588(4) no .
C3 C4 3.588(3) no .
C3 C14 3.167(4) no .
C3 C18 3.533(4) no .
C3 C19 3.158(4) no .
C4 C7 2.780(3) no .
C5 C8 2.794(3) no .
C6 C9 2.789(3) no .
C7 C35 3.586(3) no .
C8 C35 3.591(3) no .
C13 C16 2.779(4) no .
C14 C17 2.780(3) no .
C15 C18 2.789(3) no .
C22 C27 2.958(3) no .
C22 C29 2.969(3) no .
C22 C31 2.957(4) no .
C23 C28 2.929(3) no .
C23 C30 2.940(4) no .
C23 C31 3.537(4) no .
C24 C26 2.924(3) no .
C24 C27 3.534(3) no .
C24 C28 2.936(3) no .
C25 C26 2.940(3) no .
C25 C29 3.544(3) no .
C25 C30 2.941(3) no .
C26 C31 2.933(4) no .
C27 C30 2.939(3) no .
C28 C29 2.930(3) no .
C32 C39 2.955(3) no .
C32 C40 2.958(3) no .
C32 C41 2.961(4) no .
C33 C37 2.940(4) no .
C33 C38 2.940(3) no .
C33 C41 3.541(4) no .
C34 C36 2.934(3) no .
C34 C37 2.935(4) no .
C34 C39 3.537(3) no .
C35 C36 2.928(3) no .
C35 C38 2.932(3) no .
C35 C40 3.532(3) no .
C36 C41 2.930(4) no .
C37 C40 2.934(3) no .
C38 C39 2.933(3) no .
C42 C47 2.959(3) no .
C42 C49 2.964(4) no .
C42 C51 2.955(3) no .
C43 C48 2.936(3) no .
C43 C50 2.942(3) no .
C43 C51 3.545(3) no .
C44 C46 2.924(3) no .
C44 C47 3.538(3) no .
C44 C48 2.938(3) no .
C45 C46 2.927(3) no .
C45 C49 3.535(4) no .
C45 C50 2.932(4) no .
C46 C51 2.939(3) no .
C47 C50 2.932(3) no .
C48 C49 2.928(4) no .
C52 C57 2.953(3) no .
C52 C59 2.955(3) no .
C52 C61 2.962(4) no .
C53 C58 2.938(3) no .
C53 C60 2.940(4) no .
C53 C61 3.548(4) no .
C54 C56 2.936(3) no .
C54 C57 3.538(3) no .
C54 C58 2.934(3) no .
C55 C56 2.942(3) no .
C55 C59 3.540(3) no .
C55 C60 2.937(3) no .
C56 C61 2.943(4) no .
C57 C60 2.936(3) no .
C58 C59 2.935(3) no .
O1 C2 3.213(4) no .
O1 C9 3.556(3) no .
O1 C11 3.412(4) no 3_666
O1 C12 3.580(3) no .
O2 C20 3.513(4) no 2_546
N7 C3 3.298(3) no 2_546
C2 O1 3.213(4) no .
C3 N7 3.298(3) no 2_556
C4 C62 3.571(5) no .
C9 O1 3.556(3) no .
C11 O1 3.412(4) no 3_666
C12 O1 3.580(3) no .
C20 O2 3.513(4) no 2_556
C62 C4 3.571(5) no .
Fe1 H10A 2.7449 no .
Fe1 H21A 2.7250 no .
Fe1 H23B 3.2670 no .
Fe1 H24B 3.4471 no .
Fe1 H34A 3.2760 no .
Fe1 H35A 3.4529 no .
Fe1 H45B 3.2323 no .
Fe1 H55B 3.4309 no .
Fe2 H25A 3.3089 no .
Fe2 H25B 3.0713 no .
Fe2 H33A 3.0504 no .
Fe2 H33B 3.2818 no .
Fe2 H45A 3.0707 no .
Fe2 H45B 2.8430 no .
Fe2 H55A 3.0482 no .
Fe2 H55B 2.9382 no .
O1 H63A 3.0513 no .
O1 H63B 2.8785 no .
O1 H64A 3.0176 no .
O1 H64B 2.9351 no .
O2 H67A 2.8048 no .
O2 H67B 3.0471 no .
O2 H68A 2.8001 no .
O2 H68B 3.0208 no .
N1 H3 3.1193 no .
N1 H10A 3.1426 no .
N1 H10C 2.6559 no .
N1 H12B 2.7309 no .
N1 H12C 2.9498 no .
N2 H2 3.1166 no .
N2 H19A 2.6996 no .
N2 H19B 2.9352 no .
N2 H21A 3.0203 no .
N2 H21C 2.7329 no .
N3 H10A 3.0880 no .
N3 H23A 2.6622 no .
N3 H23B 2.6305 no .
N3 H24A 2.6462 no .
N3 H24B 2.6301 no .
N3 H25A 2.6948 no .
N3 H25B 2.6939 no .
N3 H45B 2.8776 no .
N3 H55A 2.9592 no .
N3 H55B 3.4043 no .
N4 H21A 3.2543 no .
N4 H33A 2.6988 no .
N4 H33B 2.7111 no .
N4 H34A 2.6268 no .
N4 H34B 2.6687 no .
N4 H35A 2.6021 no .
N4 H35B 2.6333 no .
N4 H45A 2.9456 no .
N4 H45B 3.3185 no .
N4 H55B 3.0882 no .
N5 H25B 3.0996 no .
N5 H33A 3.1604 no .
N5 H33B 3.0101 no .
N5 H43A 2.7091 no .
N5 H43B 2.7167 no .
N5 H44A 2.6482 no .
N5 H44B 2.6961 no .
N5 H45A 2.6601 no .
N5 H45B 2.6297 no .
N6 H25B 3.4374 no .
N6 H33A 3.2988 no .
N6 H33B 3.5484 no .
N6 H43A 3.0729 no .
N6 H43B 2.5431 no .
N6 H44A 3.2792 no .
N6 H44B 2.7158 no .
N7 H25B 3.5268 no .
N7 H33A 3.1916 no .
N7 H53A 2.5090 no .
N7 H53B 3.0505 no .
N7 H54A 3.3053 no .
N7 H54B 2.7005 no .
N8 H25A 3.1832 no .
N8 H25B 3.2642 no .
N8 H33A 2.9779 no .
N8 H53A 2.6948 no .
N8 H53B 2.6794 no .
N8 H54A 2.6836 no .
N8 H54B 2.6983 no .
N8 H55A 2.6544 no .
N8 H55B 2.6590 no .
C1 H2 3.1824 no .
C1 H3 3.1832 no .
C1 H10A 2.9997 no .
C1 H10C 2.9728 no .
C1 H12B 3.3753 no .
C1 H19A 3.2745 no .
C1 H21A 2.8998 no .
C1 H21C 3.1209 no .
C1 H23B 3.4818 no .
C1 H34A 3.5719 no .
C2 H10C 3.3239 no .
C2 H12B 3.0729 no .
C2 H12C 2.7718 no .
C3 H19A 3.0867 no .
C3 H19B 2.7795 no .
C3 H21C 3.3865 no .
C4 H2 2.8095 no .
C4 H6 3.2407 no .
C4 H8 3.2481 no .
C4 H10A 2.9587 no .
C4 H10B 3.3165 no .
C4 H10C 2.7000 no .
C4 H12A 3.3245 no .
C4 H12B 2.7409 no .
C4 H12C 2.8453 no .
C4 H35A 2.9624 no .
C5 H35A 3.1262 no .
C5 H55B 3.4146 no .
C6 H8 3.2478 no .
C6 H10A 2.9906 no .
C6 H10B 2.5658 no .
C6 H10C 3.2298 no .
C6 H11A 3.3055 no .
C6 H11B 2.7181 no .
C6 H11C 2.8013 no .
C6 H35A 3.0154 no .
C6 H55B 3.3170 no .
C6 H58 3.4847 no .
C6 H61A 3.4462 no .
C7 H35A 2.8276 no .
C7 H37 3.5452 no .
C8 H6 3.2466 no .
C8 H11A 2.5754 no .
C8 H11B 3.1880 no .
C8 H11C 3.1019 no .
C8 H12A 2.5644 no .
C8 H12B 3.1872 no .
C8 H12C 3.0963 no .
C8 H35A 2.7185 no .
C8 H37 3.5059 no .
C8 H41B 3.1732 no .
C9 H2 3.2093 no .
C9 H34A 3.4922 no .
C9 H35A 2.7859 no .
C9 H41B 3.2879 no .
C10 H6 2.6303 no .
C10 H23A 3.3027 no .
C10 H23B 3.5511 no .
C10 H55A 3.4988 no .
C10 H55B 3.3379 no .
C10 H58 3.4632 no .
C11 H6 2.6521 no .
C11 H8 2.6791 no .
C11 H37 3.4783 no .
C11 H61A 3.5928 no .
C12 H2 3.0987 no .
C12 H8 2.6654 no .
C12 H34A 3.3590 no .
C12 H41B 3.1765 no .
C13 H3 2.8108 no .
C13 H15 3.2456 no .
C13 H17 3.2463 no .
C13 H19A 2.7156 no .
C13 H19B 2.8491 no .
C13 H19C 3.3143 no .
C13 H21A 2.8717 no .
C13 H21B 3.3214 no .
C13 H21C 2.7258 no .
C13 H23B 3.5613 no .
C13 H24B 3.0531 no .
C14 H3 3.2187 no .
C14 H23B 3.2876 no .
C14 H24B 2.9380 no .
C14 H29B 3.1809 no .
C15 H17 3.2343 no .
C15 H19A 3.1935 no .
C15 H19B 3.0907 no .
C15 H19C 2.5705 no .
C15 H20A 2.6065 no .
C15 H20B 2.9998 no .
C15 H20C 3.2546 no .
C15 H24B 2.8911 no .
C15 H29B 2.9801 no .
C16 H24B 2.9814 no .
C17 H15 3.2352 no .
C17 H20A 3.2790 no .
C17 H20B 2.9174 no .
C17 H20C 2.6411 no .
C17 H21A 3.0603 no .
C17 H21B 2.5456 no .
C17 H21C 3.1855 no .
C17 H24B 3.0749 no .
C17 H48 3.4282 no .
C18 H24B 3.1509 no .
C19 H3 3.1528 no .
C19 H15 2.6686 no .
C19 H23B 3.0907 no .
C19 H29B 3.1547 no .
C20 H15 2.6690 no .
C20 H17 2.6538 no .
C21 H17 2.6413 no .
C21 H34B 3.5185 no .
C21 H45A 3.5841 no .
C21 H45B 3.5146 no .
C21 H48 3.4192 no .
C22 H26 3.3928 no .
C22 H27B 3.2772 no .
C22 H28 3.3872 no .
C22 H29B 3.3024 no .
C22 H30 3.3956 no .
C22 H31B 3.2757 no .
C22 H45B 3.4933 no .
C22 H55A 3.4082 no .
C23 H10A 3.1316 no .
C23 H19A 3.3386 no .
C23 H24A 3.3531 no .
C23 H24B 2.6834 no .
C23 H25A 2.7013 no .
C23 H25B 3.3605 no .
C23 H27A 3.3629 no .
C23 H27B 2.6900 no .
C23 H29A 3.3735 no .
C23 H29B 2.7192 no .
C23 H55A 3.5380 no .
C24 H23A 3.3537 no .
C24 H23B 2.6910 no .
C24 H25A 3.3641 no .
C24 H25B 2.7073 no .
C24 H29A 3.3618 no .
C24 H29B 2.7018 no .
C24 H31A 3.3635 no .
C24 H31B 2.6994 no .
C24 H44A 3.1312 no .
C24 H45B 3.0450 no .
C24 H51B 3.5355 no .
C25 H23A 2.6967 no .
C25 H23B 3.3606 no .
C25 H24A 2.7107 no .
C25 H24B 3.3635 no .
C25 H27A 3.3629 no .
C25 H27B 2.6965 no .
C25 H31A 3.3622 no .
C25 H31B 2.6921 no .
C25 H44A 3.3989 no .
C25 H53B 3.3163 no .
C25 H55A 3.3070 no .
C26 H24B 3.2461 no .
C26 H25A 3.2772 no .
C26 H28 3.3667 no .
C26 H30 3.3674 no .
C26 H31A 3.2694 no .
C27 H23A 2.6903 no .
C27 H23B 3.3600 no .
C27 H25A 2.7011 no .
C27 H25B 3.3600 no .
C27 H29A 2.6955 no .
C27 H29B 3.3616 no .
C27 H31A 2.7103 no .
C27 H31B 3.3644 no .
C28 H23A 3.2564 no .
C28 H24A 3.2782 no .
C28 H26 3.3661 no .
C28 H29A 3.2549 no .
C28 H30 3.3743 no .
C29 H23A 3.3698 no .
C29 H23B 2.7180 no .
C29 H24A 3.3581 no .
C29 H24B 2.6925 no .
C29 H27A 2.7015 no .
C29 H27B 3.3608 no .
C29 H31A 2.6978 no .
C29 H31B 3.3577 no .
C30 H23B 3.2749 no .
C30 H25B 3.2704 no .
C30 H26 3.3665 no .
C30 H27A 3.2742 no .
C30 H28 3.3718 no .
C31 H24A 2.7047 no .
C31 H24B 3.3604 no .
C31 H25A 3.3610 no .
C31 H25B 2.6931 no .
C31 H27A 2.7097 no .
C31 H27B 3.3661 no .
C31 H29A 2.6925 no .
C31 H29B 3.3582 no .
C32 H36 3.3850 no .
C32 H37 3.3882 no .
C32 H38 3.3951 no .
C32 H39B 3.2817 no .
C32 H40A 3.2819 no .
C32 H41B 3.2913 no .
C32 H45A 3.4057 no .
C33 H34A 3.3609 no .
C33 H34B 2.7002 no .
C33 H35A 3.3569 no .
C33 H35B 2.6993 no .
C33 H39A 3.3689 no .
C33 H39B 2.7082 no .
C33 H40A 2.6992 no .
C33 H40B 3.3654 no .
C33 H43A 3.3377 no .
C33 H45A 3.4197 no .
C33 H54A 3.5894 no .
C34 H12B 3.5974 no .
C34 H21A 3.2440 no .
C34 H33A 3.3627 no .
C34 H33B 2.6977 no .
C34 H35A 2.6899 no .
C34 H35B 3.3565 no .
C34 H40A 2.6990 no .
C34 H40B 3.3639 no .
C34 H41A 3.3639 no .
C34 H41B 2.7029 no .
C34 H45A 3.4447 no .
C35 H33A 2.7030 no .
C35 H33B 3.3573 no .
C35 H34A 2.6938 no .
C35 H34B 3.3552 no .
C35 H39A 3.3601 no .
C35 H39B 2.6986 no .
C35 H41A 3.3638 no .
C35 H41B 2.7047 no .
C35 H54A 3.2503 no .
C35 H55B 3.3111 no .
C36 H34B 3.2679 no .
C36 H35B 3.2625 no .
C36 H37 3.3694 no .
C36 H38 3.3714 no .
C36 H41A 3.2589 no .
C37 H33A 3.2758 no .
C37 H34A 3.2659 no .
C37 H36 3.3675 no .
C37 H38 3.3702 no .
C37 H40B 3.2660 no .
C38 H33B 3.2684 no .
C38 H35A 3.2609 no .
C38 H36 3.3707 no .
C38 H37 3.3696 no .
C38 H39A 3.2610 no .
C39 H33A 2.7104 no .
C39 H33B 3.3670 no .
C39 H35A 3.3568 no .
C39 H35B 2.6980 no .
C39 H40A 3.3609 no .
C39 H40B 2.6988 no .
C39 H41A 2.6904 no .
C39 H41B 3.3551 no .
C40 H33A 3.3634 no .
C40 H33B 2.6988 no .
C40 H34A 3.3616 no .
C40 H34B 2.7003 no .
C40 H39A 2.6970 no .
C40 H39B 3.3608 no .
C40 H41A 2.6925 no .
C40 H41B 3.3571 no .
C41 H34A 2.7019 no .
C41 H34B 3.3609 no .
C41 H35A 2.7002 no .
C41 H35B 3.3614 no .
C41 H39A 2.6902 no .
C41 H39B 3.3559 no .
C41 H40A 3.3565 no .
C41 H40B 2.6953 no .
C42 H24A 3.5062 no .
C42 H33B 3.3650 no .
C42 H46 3.3868 no .
C42 H47A 3.2866 no .
C42 H48 3.3825 no .
C42 H49B 3.2958 no .
C42 H50 3.3905 no .
C42 H51B 3.2750 no .
C43 H33B 3.2200 no .
C43 H44A 3.3550 no .
C43 H44B 2.6783 no .
C43 H45A 2.6886 no .
C43 H45B 3.3546 no .
C43 H47A 2.7089 no .
C43 H47B 3.3712 no .
C43 H49A 3.3747 no .
C43 H49B 2.7169 no .
C44 H24A 3.0856 no .
C44 H25B 3.3407 no .
C44 H43A 3.3570 no .
C44 H43B 2.6864 no .
C44 H45A 3.3692 no .
C44 H45B 2.7185 no .
C44 H49A 3.3577 no .
C44 H49B 2.6922 no .
C44 H51A 3.3652 no .
C44 H51B 2.7053 no .
C45 H21A 3.2927 no .
C45 H24A 3.2077 no .
C45 H33B 3.4208 no .
C45 H43A 2.6938 no .
C45 H43B 3.3545 no .
C45 H44A 2.7262 no .
C45 H44B 3.3674 no .
C45 H47A 2.6987 no .
C45 H47B 3.3609 no .
C45 H51A 3.3608 no .
C45 H51B 2.6957 no .
C46 H44B 3.2396 no .
C46 H45A 3.2548 no .
C46 H48 3.3668 no .
C46 H50 3.3704 no .
C46 H51A 3.2765 no .
C47 H43A 2.7092 no .
C47 H43B 3.3681 no .
C47 H45A 2.6929 no .
C47 H45B 3.3590 no .
C47 H49A 2.6873 no .
C47 H49B 3.3572 no .
C47 H51A 2.7073 no .
C47 H51B 3.3652 no .
C48 H17 3.5178 no .
C48 H43A 3.2699 no .
C48 H44A 3.2872 no .
C48 H46 3.3673 no .
C48 H49A 3.2537 no .
C48 H50 3.3637 no .
C49 H43A 3.3721 no .
C49 H43B 2.7151 no .
C49 H44A 3.3564 no .
C49 H44B 2.6805 no .
C49 H47A 3.3576 no .
C49 H47B 2.6884 no .
C49 H51A 2.7027 no .
C49 H51B 3.3628 no .
C50 H43B 3.2742 no .
C50 H45B 3.2678 no .
C50 H46 3.3707 no .
C50 H47B 3.2604 no .
C50 H48 3.3630 no .
C51 H24A 3.4462 no .
C51 H44A 2.7140 no .
C51 H44B 3.3628 no .
C51 H45A 3.3586 no .
C51 H45B 2.6975 no .
C51 H47A 3.3650 no .
C51 H47B 2.7040 no .
C51 H49A 2.6985 no .
C51 H49B 3.3614 no .
C52 H25A 3.4416 no .
C52 H56 3.3883 no .
C52 H57A 3.2788 no .
C52 H58 3.3844 no .
C52 H59B 3.2817 no .
C52 H60 3.3911 no .
C52 H61A 3.2906 no .
C53 H25A 3.2907 no .
C53 H54A 3.3617 no .
C53 H54B 2.6984 no .
C53 H55A 2.7093 no .
C53 H55B 3.3658 no .
C53 H57A 2.6996 no .
C53 H57B 3.3632 no .
C53 H59A 3.3622 no .
C53 H59B 2.6988 no .
C54 H33A 3.4229 no .
C54 H35B 3.2288 no .
C54 H53A 2.6993 no .
C54 H53B 3.3618 no .
C54 H55A 3.3593 no .
C54 H55B 2.6938 no .
C54 H59A 3.3655 no .
C54 H59B 2.7010 no .
C54 H61A 2.7102 no .
C54 H61B 3.3710 no .
C55 H10A 3.1497 no .
C55 H25A 3.3403 no .
C55 H35B 3.4509 no .
C55 H53A 3.3654 no .
C55 H53B 2.7080 no .
C55 H54A 2.6960 no .
C55 H54B 3.3589 no .
C55 H57A 2.7060 no .
C55 H57B 3.3675 no .
C55 H61A 2.7039 no .
C55 H61B 3.3666 no .
C56 H54B 3.2663 no .
C56 H55A 3.2779 no .
C56 H58 3.3729 no .
C56 H60 3.3734 no .
C56 H61B 3.2726 no .
C57 H53A 3.3616 no .
C57 H53B 2.7003 no .
C57 H55A 2.7078 no .
C57 H55B 3.3664 no .
C57 H59A 2.6967 no .
C57 H59B 3.3586 no .
C57 H61A 3.3656 no .
C57 H61B 2.7022 no .
C58 H6 3.3265 no .
C58 H53B 3.2708 no .
C58 H54A 3.2669 no .
C58 H56 3.3745 no .
C58 H59A 3.2667 no .
C58 H60 3.3716 no .
C59 H53A 2.6996 no .
C59 H53B 3.3603 no .
C59 H54A 3.3639 no .
C59 H54B 2.7004 no .
C59 H57A 3.3583 no .
C59 H57B 2.6970 no .
C59 H61A 3.3681 no .
C59 H61B 2.7064 no .
C60 H53A 3.2718 no .
C60 H55B 3.2638 no .
C60 H56 3.3744 no .
C60 H57B 3.2663 no .
C60 H58 3.3710 no .
C61 H6 3.4538 no .
C61 H54A 2.7076 no .
C61 H54B 3.3688 no .
C61 H55A 3.3645 no .
C61 H55B 2.6993 no .
C61 H57A 3.3647 no .
C61 H57B 2.7012 no .
C61 H59A 2.7050 no .
C61 H59B 3.3675 no .
C62 H64A 2.9862 no .
C62 H64B 3.0430 no .
C62 H65A 3.0665 no .
C62 H65B 2.8741 no .
C63 H65A 3.0735 no .
C63 H65B 2.9891 no .
C64 H62A 2.9193 no .
C64 H62B 3.0974 no .
C65 H62A 2.8526 no .
C65 H62B 3.0803 no .
C65 H63A 3.0609 no .
C65 H63B 3.0039 no .
C66 H68A 2.7106 no .
C66 H68B 3.0038 no .
C66 H69A 2.8953 no .
C66 H69B 2.9508 no .
C67 H69A 2.8466 no .
C67 H69B 3.0573 no .
C68 H66A 2.7322 no .
C68 H66B 2.9886 no .
C69 H66A 2.8588 no .
C69 H66B 2.9809 no .
C69 H67A 2.8042 no .
C69 H67B 3.0891 no .
H2 H3 2.4859 no .
H2 H12B 3.2692 no .
H2 H12C 2.4755 no .
H3 H19A 3.3344 no .
H3 H19B 2.5396 no .
H6 H10A 3.0643 no .
H6 H10B 2.3593 no .
H6 H10C 3.4623 no .
H6 H11A 3.5798 no .
H6 H11B 2.6160 no .
H6 H11C 2.7745 no .
H6 H55B 3.0758 no .
H6 H58 2.6887 no .
H6 H61A 2.8445 no .
H8 H11A 2.3646 no .
H8 H11B 3.3916 no .
H8 H11C 3.2834 no .
H8 H12A 2.3488 no .
H8 H12B 3.4033 no .
H8 H12C 3.2405 no .
H8 H35A 3.2150 no .
H8 H37 3.3993 no .
H8 H41B 2.9528 no .
H10A H23A 2.5687 no .
H10A H23B 2.9222 no .
H10A H55A 2.7313 no .
H10A H55B 2.7546 no .
H10A H58 3.3158 no .
H10B H23A 3.4869 no .
H10B H55A 3.4665 no .
H10B H55B 3.4384 no .
H10B H58 2.8770 no .
H10C H19A 3.3688 no .
H10C H23A 3.4001 no .
H10C H23B 3.2930 no .
H11A H37 3.3963 no .
H11C H35A 3.4971 no .
H11C H35B 3.4424 no .
H11C H37 3.0293 no .
H11C H61A 2.8634 no .
H12A H41B 2.7486 no .
H12B H34A 2.6443 no .
H12B H35A 3.5715 no .
H12B H41B 3.0896 no .
H15 H19A 3.4133 no .
H15 H19B 3.2342 no .
H15 H19C 2.3576 no .
H15 H20A 2.4155 no .
H15 H20B 3.0988 no .
H15 H20C 3.4998 no .
H15 H24B 3.3786 no .
H15 H29B 2.7353 no .
H17 H20A 3.5356 no .
H17 H20B 2.9676 no .
H17 H20C 2.4716 no .
H17 H21A 3.1870 no .
H17 H21B 2.3259 no .
H17 H21C 3.4032 no .
H17 H45B 3.5563 no .
H17 H48 2.7288 no .
H17 H51B 3.2580 no .
H19A H23B 2.3858 no .
H19A H29B 3.1581 no .
H19C H23B 3.3168 no .
H19C H29B 2.7013 no .
H20A H30 3.3112 no .
H20C H51B 3.2562 no .
H21A H34A 2.9128 no .
H21A H34B 2.7573 no .
H21A H45A 2.8576 no .
H21A H45B 2.9279 no .
H21A H48 3.3230 no .
H21B H45A 3.4862 no .
H21B H45B 3.5762 no .
H21B H48 2.8234 no .
H21C H34A 3.4674 no .
H23A H24B 3.5905 no .
H23A H25A 2.5229 no .
H23A H26 2.3934 no .
H23A H27A 3.5928 no .
H23A H27B 2.5025 no .
H23A H55A 2.8212 no .
H23B H24A 3.5926 no .
H23B H24B 2.5062 no .
H23B H26 2.3920 no .
H23B H27B 3.5906 no .
H23B H29B 2.5487 no .
H24A H25B 2.5397 no .
H24A H29B 3.5981 no .
H24A H30 2.3859 no .
H24A H31B 2.5254 no .
H24A H44A 2.2116 no .
H24A H45B 2.3767 no .
H24A H51B 2.6859 no .
H24B H29A 3.5979 no .
H24B H29B 2.5169 no .
H24B H30 2.3932 no .
H24B H45B 3.0311 no .
H25A H27B 2.5181 no .
H25A H28 2.3862 no .
H25A H31B 3.5933 no .
H25A H53B 2.4537 no .
H25A H55A 2.5208 no .
H25B H27B 3.5973 no .
H25B H28 2.3870 no .
H25B H31A 3.5933 no .
H25B H31B 2.5065 no .
H25B H44A 2.5792 no .
H25B H44B 3.4392 no .
H25B H53B 3.3564 no .
H26 H27A 2.3907 no .
H26 H27B 2.3919 no .
H26 H29A 2.3883 no .
H26 H29B 2.3833 no .
H27A H28 2.3818 no .
H27A H29A 2.5190 no .
H27A H31A 2.5385 no .
H27B H28 2.3872 no .
H27B H29A 3.5986 no .
H28 H31A 2.3886 no .
H28 H31B 2.3930 no .
H29A H30 2.3920 no .
H29A H31A 2.5155 no .
H29A H31B 3.5963 no .
H29B H30 2.3865 no .
H29B H31A 3.5983 no .
H30 H31A 2.3899 no .
H30 H31B 2.3912 no .
H31B H44A 2.8943 no .
H33A H35B 2.5295 no .
H33A H36 2.3892 no .
H33A H39B 2.5341 no .
H33A H40A 3.5990 no .
H33A H43A 3.5132 no .
H33A H54A 2.7720 no .
H33A H54B 3.4152 no .
H33B H34B 2.5216 no .
H33B H36 2.3925 no .
H33B H40A 2.5166 no .
H33B H43A 2.4053 no .
H33B H45A 2.6697 no .
H34A H35A 2.5128 no .
H34A H35B 3.5978 no .
H34A H38 2.3924 no .
H34A H41B 2.5252 no .
H34B H35A 3.5937 no .
H34B H38 2.3910 no .
H34B H40A 2.5200 no .
H34B H45A 2.7018 no .
H35A H37 2.3891 no .
H35A H39B 3.5984 no .
H35A H41B 2.5251 no .
H35A H55B 3.3072 no .
H35B H37 2.3876 no .
H35B H39B 2.5208 no .
H35B H54A 2.3076 no .
H35B H55B 2.6104 no .
H35B H61A 3.1713 no .
H36 H39A 2.3895 no .
H36 H39B 2.3892 no .
H36 H40A 2.3904 no .
H36 H40B 2.3880 no .
H37 H39A 2.3880 no .
H37 H39B 2.3853 no .
H37 H41A 2.3921 no .
H37 H41B 2.3884 no .
H38 H40A 2.3902 no .
H38 H40B 2.3900 no .
H38 H41A 2.3870 no .
H38 H41B 2.3851 no .
H39A H40A 3.5999 no .
H39A H40B 2.5184 no .
H39A H41A 2.5078 no .
H39A H41B 3.5915 no .
H39B H41A 3.5928 no .
H39B H54A 3.0536 no .
H40A H41A 3.5951 no .
H40B H41A 2.5140 no .
H40B H41B 3.5969 no .
H43A H44B 3.5862 no .
H43A H45A 2.5121 no .
H43A H45B 3.5960 no .
H43A H46 2.3935 no .
H43A H47A 2.5323 no .
H43B H44A 3.5862 no .
H43B H44B 2.4940 no .
H43B H45A 3.5934 no .
H43B H46 2.3941 no .
H43B H49B 2.5426 no .
H44A H45B 2.5623 no .
H44A H49B 3.5891 no .
H44A H50 2.3800 no .
H44A H51B 2.5379 no .
H44B H49A 3.5857 no .
H44B H49B 2.4983 no .
H44B H50 2.3899 no .
H45A H47A 2.5144 no .
H45A H47B 3.5961 no .
H45A H48 2.3846 no .
H45A H51B 3.5966 no .
H45B H47A 3.5976 no .
H45B H48 2.3825 no .
H45B H51A 3.5978 no .
H45B H51B 2.5157 no .
H46 H47A 2.3883 no .
H46 H47B 2.3900 no .
H46 H49A 2.3915 no .
H46 H49B 2.3883 no .
H47A H48 2.3878 no .
H47A H49A 3.5903 no .
H47B H48 2.3912 no .
H47B H49A 2.5018 no .
H47B H49B 3.5903 no .
H47B H51A 2.5296 no .
H48 H51A 2.3862 no .
H48 H51B 2.3885 no .
H49A H50 2.3936 no .
H49A H51A 2.5224 no .
H49B H50 2.3891 no .
H50 H51A 2.3841 no .
H50 H51B 2.3874 no .
H53A H54B 2.5212 no .
H53A H56 2.3905 no .
H53A H59B 2.5199 no .
H53B H55A 2.5368 no .
H53B H56 2.3893 no .
H53B H57A 2.5206 no .
H53B H59B 3.5991 no .
H54A H55A 3.5990 no .
H54A H55B 2.5156 no .
H54A H60 2.3931 no .
H54A H61A 2.5321 no .
H54B H55B 3.5978 no .
H54B H59B 2.5206 no .
H54B H60 2.3922 no .
H55A H57A 2.5304 no .
H55A H58 2.3856 no .
H55B H58 2.3909 no .
H55B H61A 2.5206 no .
H56 H57A 2.3899 no .
H56 H57B 2.3896 no .
H56 H59A 2.3860 no .
H56 H59B 2.3872 no .
H57A H58 2.3897 no .
H57A H59A 3.5984 no .
H57B H58 2.3912 no .
H57B H59A 2.5183 no .
H57B H59B 3.5993 no .
H57B H61B 2.5220 no .
H58 H61A 2.3903 no .
H58 H61B 2.3901 no .
H59A H60 2.3934 no .
H59A H61B 2.5278 no .
H59B H60 2.3916 no .
H60 H61A 2.3951 no .
H60 H61B 2.3964 no .
H62A H63A 2.1617 no .
H62A H63B 2.7456 no .
H62A H64A 3.2985 no .
H62A H65B 3.1181 no .
H62B H63A 2.6142 no .
H62B H63B 2.1619 no .
H62B H64B 3.5996 no .
H63A H64A 2.1616 no .
H63A H64B 2.6717 no .
H63A H65B 3.4560 no .
H63B H64A 2.7138 no .
H63B H64B 2.1619 no .
H63B H65A 3.4914 no .
H64A H65A 2.6656 no .
H64A H65B 2.1690 no .
H64B H65A 2.1690 no .
H64B H65B 2.7281 no .
H66A H67A 2.7249 no .
H66A H67B 2.1153 no .
H66A H68A 2.9181 no .
H66A H69B 3.3134 no .
H66B H67A 2.1215 no .
H66B H67B 2.5325 no .
H66B H69A 3.4014 no .
H67A H68A 2.7235 no .
H67A H68B 2.1142 no .
H67A H69A 3.0507 no .
H67B H68A 2.1085 no .
H67B H68B 2.5055 no .
H68A H69A 2.7401 no .
H68A H69B 2.1426 no .
H68B H69A 2.1463 no .
H68B H69B 2.5755 no .
O1 H2 2.3325 no .
O1 H11A 2.6723 no 3_666
O1 H11C 3.4335 no 3_666
O1 H12C 2.8170 no .
O1 H66A 3.5144 no 3_666
O2 H20B 2.7168 no 2_546
O2 H20C 3.5037 no 2_546
O2 H39A 3.2156 no 4_454
O2 H40B 3.0519 no 4_454
O2 H65A 3.0110 no 3_666
N1 H62A 3.5294 no .
N2 H54B 3.3278 no 2_556
N6 H3 3.0052 no 2_546
N6 H65B 3.3592 no 2_546
N6 H68A 3.1424 no 4_455
N6 H69B 3.3858 no 4_455
N7 H3 2.4366 no 2_546
N7 H68A 2.9625 no 4_455
N7 H68B 3.5497 no 4_455
N8 H3 3.3989 no 2_546
C2 H62A 3.1936 no .
C3 H54B 2.9677 no 2_556
C3 H57B 3.5981 no 3_566
C4 H62A 3.3004 no .
C4 H62B 3.2288 no .
C5 H27B 3.4790 no 3_566
C5 H62A 3.4368 no .
C5 H62B 3.3671 no .
C6 H26 2.9913 no 3_566
C6 H27B 3.0124 no 3_566
C6 H62B 3.4771 no .
C7 H8 3.4562 no 3_666
C7 H26 3.4797 no 3_566
C7 H27A 3.5846 no 3_566
C7 H27B 3.4462 no 3_566
C7 H62B 3.4554 no .
C8 H8 3.4656 no 3_666
C8 H11A 3.1757 no 3_666
C8 H27A 3.5604 no 1_655
C8 H62B 3.2689 no .
C9 H11A 3.4395 no 3_666
C9 H62B 3.1907 no .
C10 H10B 3.2274 no 3_566
C10 H23A 3.4889 no 3_566
C10 H57A 3.2003 no 3_566
C10 H58 3.3535 no 3_566
C11 H8 3.2903 no 3_666
C11 H26 3.2583 no 3_566
C11 H27A 3.4403 no 3_566
C11 H62B 3.4505 no 3_666
C11 H65A 3.5825 no 3_666
C11 H66A 3.2056 no .
C12 H11A 3.5468 no 3_666
C12 H11B 3.4339 no 3_666
C12 H27A 3.4426 no 1_655
C12 H67B 3.2062 no 3_666
C13 H54B 3.0159 no 2_556
C14 H39B 3.3061 no 2_556
C14 H54B 3.2608 no 2_556
C15 H39B 3.0886 no 2_556
C15 H60 3.5015 no 2_556
C16 H60 3.0342 no 2_556
C17 H40A 3.2268 no 3_667
C17 H60 2.8886 no 2_556
C18 H54B 3.3861 no 2_556
C18 H59B 3.3053 no 2_556
C18 H60 3.2356 no 2_556
C19 H33A 3.5907 no 2_556
C19 H36 2.9825 no 2_556
C19 H39B 3.0178 no 2_556
C19 H57B 3.0446 no 3_566
C19 H61B 3.3719 no 3_566
C20 H44B 3.5685 no 3_567
C20 H50 3.0692 no 3_567
C20 H65A 3.3298 no 4_465
C20 H69B 3.4750 no 2_556
C21 H47A 2.7911 no 3_667
C21 H59B 3.0819 no 2_556
C23 H6 3.5468 no 3_566
C23 H10B 3.4823 no 3_566
C26 H6 3.0543 no 3_566
C26 H11B 3.1820 no 3_566
C27 H6 3.3654 no 3_566
C27 H8 3.5747 no 1_455
C27 H11B 3.1998 no 3_566
C27 H12A 3.4323 no 1_455
C27 H62B 3.2736 no 3_566
C27 H63B 3.5518 no 3_566
C28 H41A 3.1336 no 1_455
C28 H41B 3.4943 no 1_455
C28 H63A 3.5105 no 3_566
C28 H63B 3.3403 no 3_566
C28 H69A 3.5002 no 4_455
C29 H49A 3.5017 no 3_567
C29 H66B 3.3098 no 3_566
C30 H49A 3.2509 no 3_567
C30 H50 3.3459 no 3_567
C30 H51A 3.3230 no 3_567
C31 H41A 3.1846 no 1_455
C31 H41B 3.3978 no 1_455
C31 H51A 2.8806 no 3_567
C33 H19B 3.3429 no 2_546
C33 H59A 3.5294 no 4_555
C34 H47B 3.2754 no 3_667
C34 H48 3.5696 no 3_667
C36 H19B 3.1577 no 2_546
C36 H19C 3.2239 no 2_546
C36 H59A 3.2627 no 4_555
C37 H63B 3.2131 no 3_666
C37 H64B 3.5074 no 3_666
C38 H31A 3.5076 no 1_655
C38 H47B 3.3869 no 3_667
C38 H48 3.2558 no 3_667
C38 H51A 3.5569 no 3_667
C39 H15 3.3508 no 2_546
C39 H19B 3.4127 no 2_546
C39 H19C 3.0771 no 2_546
C39 H64B 3.5586 no 3_666
C40 H17 3.0705 no 3_667
C40 H59A 3.5669 no 4_555
C41 H28 3.1001 no 1_655
C41 H31A 3.0914 no 1_655
C41 H63B 3.3320 no 3_666
C43 H56 2.9493 no 4_555
C43 H59B 3.5980 no 4_555
C43 H65B 3.4573 no 2_546
C44 H65B 3.5665 no 2_546
C44 H69B 3.1703 no 4_455
C46 H56 3.3627 no 4_555
C46 H64A 3.5999 no 2_546
C47 H21B 3.4924 no 3_667
C47 H21C 3.1210 no 3_667
C47 H34A 3.5690 no 3_667
C47 H34B 3.5719 no 3_667
C47 H38 3.2791 no 3_667
C48 H38 3.0467 no 3_667
C49 H20A 3.3047 no 3_567
C49 H30 3.1052 no 3_567
C49 H64A 3.0993 no 2_546
C50 H20A 3.2473 no 3_567
C50 H20C 3.4980 no 3_567
C50 H30 2.9759 no 3_567
C51 H30 3.3220 no 3_567
C51 H31A 3.4992 no 3_567
C51 H31B 3.4181 no 3_567
C51 H38 3.1888 no 3_667
C53 H63A 3.3683 no 3_566
C53 H68B 3.2363 no 4_455
C54 H3 3.2058 no 2_546
C56 H43A 3.3801 no 4_454
C56 H43B 3.4560 no 4_454
C56 H46 3.4552 no 4_454
C57 H10C 2.9654 no 3_566
C57 H19A 3.3574 no 3_566
C57 H62A 3.2964 no 3_566
C58 H10C 3.2653 no 3_566
C59 H21C 3.5379 no 2_546
C59 H36 3.5011 no 4_454
C59 H43A 3.1430 no 4_454
C62 H2 2.9500 no .
C62 H11A 2.9520 no 3_666
C62 H27B 3.1242 no 3_566
C62 H57A 3.4215 no 3_566
C63 H11A 3.5065 no 3_666
C63 H27B 3.4353 no 3_566
C63 H28 3.0577 no 3_566
C63 H37 3.2624 no 3_666
C63 H53B 3.4635 no 3_566
C63 H68B 3.3066 no 2_555
C64 H20A 3.4101 no 4_564
C64 H37 3.3943 no 3_666
C64 H49B 2.9931 no 2_556
C64 H67A 3.2980 no 2_555
C65 H2 3.2097 no .
C65 H11A 3.4429 no 3_666
C65 H20A 3.4505 no 4_564
C65 H43B 3.4434 no 2_556
C65 H44B 3.4985 no 2_556
C65 H49B 3.3515 no 2_556
C65 H66A 3.5547 no 3_666
C65 H69B 3.4876 no 3_666
C66 H11B 3.5923 no .
C66 H29A 3.2988 no 3_566
C66 H39A 3.4231 no 4_454
C66 H65A 3.3876 no 3_666
C67 H12C 3.4506 no 3_666
C67 H29A 3.3582 no 3_566
C67 H64A 3.5333 no 2_545
C68 H53A 3.3582 no 4_554
C68 H63A 3.4644 no 2_545
C69 H20B 3.3837 no 2_546
C69 H25B 3.5065 no 4_554
C69 H40B 3.5360 no 4_454
C69 H41A 3.5868 no 4_454
C69 H44B 3.3537 no 4_554
C69 H65A 3.4328 no 3_666
H2 O1 2.3325 no .
H2 C62 2.9500 no .
H2 C65 3.2097 no .
H2 H62A 2.6492 no .
H2 H62B 3.4023 no .
H2 H65B 3.0211 no .
H2 H68A 3.3875 no 3_666
H3 N6 3.0052 no 2_556
H3 N7 2.4366 no 2_556
H3 N8 3.3989 no 2_556
H3 C54 3.2058 no 2_556
H3 H33A 3.5273 no 2_556
H3 H53A 3.3370 no 2_556
H3 H54A 3.5003 no 2_556
H3 H54B 2.3076 no 2_556
H6 C23 3.5468 no 3_566
H6 C26 3.0543 no 3_566
H6 C27 3.3654 no 3_566
H6 H23A 3.1333 no 3_566
H6 H26 2.2759 no 3_566
H6 H27A 3.5590 no 3_566
H6 H27B 2.9306 no 3_566
H8 C7 3.4562 no 3_666
H8 C8 3.4656 no 3_666
H8 C11 3.2903 no 3_666
H8 C27 3.5747 no 1_655
H8 H8 3.2175 no 3_666
H8 H11A 2.9267 no 3_666
H8 H11B 3.0800 no 3_666
H8 H27A 2.7068 no 1_655
H8 H62B 3.1754 no 3_666
H8 H63B 3.5763 no 3_666
H10A H10B 3.1001 no 3_566
H10B C10 3.2274 no 3_566
H10B C23 3.4823 no 3_566
H10B H10A 3.1001 no 3_566
H10B H10B 2.6615 no 3_566
H10B H10C 3.4369 no 3_566
H10B H23A 2.5745 no 3_566
H10B H27B 3.4295 no 3_566
H10B H55A 3.3919 no 3_566
H10B H57A 3.3061 no 3_566
H10B H58 3.2664 no 3_566
H10C C57 2.9654 no 3_566
H10C C58 3.2653 no 3_566
H10C H10B 3.4369 no 3_566
H10C H55A 3.5598 no 3_566
H10C H57A 2.3622 no 3_566
H10C H57B 2.9868 no 3_566
H10C H58 2.7104 no 3_566
H10C H62A 3.2999 no .
H11A O1 2.6723 no 3_666
H11A C8 3.1757 no 3_666
H11A C9 3.4395 no 3_666
H11A C12 3.5468 no 3_666
H11A C62 2.9520 no 3_666
H11A C63 3.5065 no 3_666
H11A C65 3.4429 no 3_666
H11A H8 2.9267 no 3_666
H11A H12A 3.4102 no 3_666
H11A H12C 3.2415 no 3_666
H11A H62B 2.4809 no 3_666
H11A H63B 3.2384 no 3_666
H11A H65A 3.3135 no 3_666
H11A H66A 3.4420 no .
H11B C12 3.4339 no 3_666
H11B C26 3.1820 no 3_566
H11B C27 3.1998 no 3_566
H11B C66 3.5923 no .
H11B H8 3.0800 no 3_666
H11B H12A 2.9195 no 3_666
H11B H12C 3.2171 no 3_666
H11B H26 2.5067 no 3_566
H11B H27A 2.6539 no 3_566
H11B H27B 3.3350 no 3_566
H11B H29A 3.3142 no 3_566
H11B H66A 2.6940 no .
H11C O1 3.4335 no 3_666
H11C H26 3.5095 no 3_566
H11C H64B 3.5717 no 3_666
H11C H65A 3.0730 no 3_666
H11C H66A 2.9995 no .
H12A C27 3.4323 no 1_655
H12A H11A 3.4102 no 3_666
H12A H11B 2.9195 no 3_666
H12A H27A 2.4866 no 1_655
H12A H29A 2.9261 no 1_655
H12A H31A 3.0815 no 1_655
H12A H66A 3.5506 no 3_666
H12A H67B 3.2288 no 3_666
H12B H47B 3.0073 no 3_667
H12B H67B 3.2569 no 3_666
H12C O1 2.8170 no .
H12C C67 3.4506 no 3_666
H12C H11A 3.2415 no 3_666
H12C H11B 3.2171 no 3_666
H12C H66A 2.9934 no 3_666
H12C H67B 2.6334 no 3_666
H12C H68A 3.4221 no 3_666
H15 C39 3.3508 no 2_556
H15 H39A 3.2311 no 2_556
H15 H39B 2.5859 no 2_556
H15 H64B 3.2489 no 4_465
H17 C40 3.0705 no 3_667
H17 H38 3.4222 no 3_667
H17 H40A 2.4337 no 3_667
H17 H40B 2.8849 no 3_667
H17 H60 3.1403 no 2_556
H19A C57 3.3574 no 3_566
H19A H36 3.5363 no 2_556
H19A H57B 2.5261 no 3_566
H19A H58 3.2119 no 3_566
H19A H61B 3.0887 no 3_566
H19B C33 3.3429 no 2_556
H19B C36 3.1577 no 2_556
H19B C39 3.4127 no 2_556
H19B H33A 2.7396 no 2_556
H19B H36 2.5489 no 2_556
H19B H39B 2.8296 no 2_556
H19B H54B 3.3789 no 2_556
H19B H57B 2.7670 no 3_566
H19B H61B 3.4848 no 3_566
H19C C36 3.2239 no 2_556
H19C C39 3.0771 no 2_556
H19C H36 2.5562 no 2_556
H19C H39A 3.0187 no 2_556
H19C H39B 2.6079 no 2_556
H19C H57B 3.4342 no 3_566
H19C H61B 3.0037 no 3_566
H19C H66B 3.0094 no 3_566
H20A C49 3.3047 no 3_567
H20A C50 3.2473 no 3_567
H20A C64 3.4101 no 4_465
H20A C65 3.4505 no 4_465
H20A H44B 3.1232 no 3_567
H20A H49A 3.5433 no 3_567
H20A H49B 2.6980 no 3_567
H20A H50 2.6104 no 3_567
H20A H64A 3.3026 no 4_465
H20A H64B 3.0116 no 4_465
H20A H65A 2.9966 no 4_465
H20A H65B 3.4649 no 4_465
H20A H69B 3.5698 no 2_556
H20B O2 2.7168 no 2_556
H20B C69 3.3837 no 2_556
H20B H40B 3.3224 no 3_667
H20B H60 3.1683 no 2_556
H20B H64B 3.4967 no 4_465
H20B H65A 2.7785 no 4_465
H20B H69B 3.1186 no 2_556
H20C O2 3.5037 no 2_556
H20C C50 3.4980 no 3_567
H20C H40B 3.2730 no 3_667
H20C H44B 3.2672 no 3_567
H20C H50 2.6712 no 3_567
H20C H69B 3.1825 no 2_556
H21A H47A 3.0424 no 3_667
H21B C47 3.4924 no 3_667
H21B H34B 3.5807 no 3_667
H21B H40A 2.8084 no 3_667
H21B H47A 2.5206 no 3_667
H21B H59B 3.0234 no 2_556
H21C C47 3.1210 no 3_667
H21C C59 3.5379 no 2_556
H21C H46 3.3252 no 3_667
H21C H47A 2.3853 no 3_667
H21C H47B 3.1039 no 3_667
H21C H59B 2.5780 no 2_556
H23A C10 3.4889 no 3_566
H23A H6 3.1333 no 3_566
H23A H10B 2.5745 no 3_566
H23A H58 3.4618 no 3_566
H23B H58 3.4102 no 3_566
H25A H63A 3.0615 no 3_566
H25B C69 3.5065 no 4_455
H25B H68B 3.4378 no 4_455
H25B H69A 3.0944 no 4_455
H25B H69B 3.2201 no 4_455
H26 C6 2.9913 no 3_566
H26 C7 3.4797 no 3_566
H26 C11 3.2583 no 3_566
H26 H6 2.2759 no 3_566
H26 H11B 2.5067 no 3_566
H26 H11C 3.5095 no 3_566
H26 H58 3.3984 no 3_566
H26 H66B 3.4983 no 3_566
H27A C7 3.5846 no 3_566
H27A C8 3.5604 no 1_455
H27A C11 3.4403 no 3_566
H27A C12 3.4426 no 1_455
H27A H6 3.5590 no 3_566
H27A H8 2.7068 no 1_455
H27A H11B 2.6539 no 3_566
H27A H12A 2.4866 no 1_455
H27A H41B 3.1402 no 1_455
H27A H62B 3.2463 no 3_566
H27A H63B 3.5062 no 3_566
H27B C5 3.4790 no 3_566
H27B C6 3.0124 no 3_566
H27B C7 3.4462 no 3_566
H27B C62 3.1242 no 3_566
H27B C63 3.4353 no 3_566
H27B H6 2.9306 no 3_566
H27B H10B 3.4295 no 3_566
H27B H11B 3.3350 no 3_566
H27B H62A 3.1200 no 3_566
H27B H62B 2.5164 no 3_566
H27B H63A 3.3813 no 3_566
H27B H63B 3.2187 no 3_566
H28 C41 3.1001 no 1_455
H28 C63 3.0577 no 3_566
H28 H41A 2.3597 no 1_455
H28 H41B 2.9766 no 1_455
H28 H62B 3.5320 no 3_566
H28 H63A 2.8078 no 3_566
H28 H63B 2.4870 no 3_566
H28 H68B 3.5544 no 4_455
H28 H69A 2.8082 no 4_455
H29A C66 3.2988 no 3_566
H29A C67 3.3582 no 3_566
H29A H11B 3.3142 no 3_566
H29A H12A 2.9261 no 1_455
H29A H49A 2.9899 no 3_567
H29A H66A 3.1347 no 3_566
H29A H66B 2.9211 no 3_566
H29A H67A 3.3365 no 3_566
H29A H67B 2.9712 no 3_566
H29B H66B 2.8596 no 3_566
H30 C49 3.1052 no 3_567
H30 C50 2.9759 no 3_567
H30 C51 3.3220 no 3_567
H30 H49A 2.5229 no 3_567
H30 H49B 3.4149 no 3_567
H30 H50 2.3772 no 3_567
H30 H51A 2.7823 no 3_567
H31A C38 3.5076 no 1_455
H31A C41 3.0914 no 1_455
H31A C51 3.4992 no 3_567
H31A H12A 3.0815 no 1_455
H31A H38 2.9365 no 1_455
H31A H41A 2.8246 no 1_455
H31A H41B 2.6598 no 1_455
H31A H47B 3.5311 no 3_567
H31A H49A 3.1618 no 3_567
H31A H51A 2.5312 no 3_567
H31B C51 3.4181 no 3_567
H31B H38 3.4078 no 1_455
H31B H41A 3.1170 no 1_455
H31B H51A 2.5527 no 3_567
H31B H51B 3.5319 no 3_567
H31B H69A 3.2657 no 4_455
H33A C19 3.5907 no 2_546
H33A H3 3.5273 no 2_546
H33A H19B 2.7396 no 2_546
H33B H59A 2.9859 no 4_555
H34A C47 3.5690 no 3_667
H34A H47A 3.5054 no 3_667
H34A H47B 2.8197 no 3_667
H34B C47 3.5719 no 3_667
H34B H21B 3.5807 no 3_667
H34B H47A 3.3079 no 3_667
H34B H47B 3.1827 no 3_667
H34B H48 3.0867 no 3_667
H36 C19 2.9825 no 2_546
H36 C59 3.5011 no 4_555
H36 H19A 3.5363 no 2_546
H36 H19B 2.5489 no 2_546
H36 H19C 2.5562 no 2_546
H36 H59A 2.5689 no 4_555
H36 H61B 2.9560 no 4_555
H37 C63 3.2624 no 3_666
H37 C64 3.3943 no 3_666
H37 H63B 2.4402 no 3_666
H37 H64B 2.7019 no 3_666
H38 C47 3.2791 no 3_667
H38 C48 3.0467 no 3_667
H38 C51 3.1888 no 3_667
H38 H17 3.4222 no 3_667
H38 H31A 2.9365 no 1_655
H38 H31B 3.4078 no 1_655
H38 H47B 2.6827 no 3_667
H38 H48 2.4906 no 3_667
H38 H51A 2.5668 no 3_667
H38 H51B 3.5668 no 3_667
H39A O2 3.2156 no 4_555
H39A C66 3.4231 no 4_555
H39A H15 3.2311 no 2_546
H39A H19C 3.0187 no 2_546
H39A H63B 3.5467 no 3_666
H39A H64B 3.2047 no 3_666
H39A H66B 2.9506 no 4_555
H39A H67A 3.2359 no 4_555
H39A H69A 3.1375 no 4_555
H39B C14 3.3061 no 2_546
H39B C15 3.0886 no 2_546
H39B C19 3.0178 no 2_546
H39B H15 2.5859 no 2_546
H39B H19B 2.8296 no 2_546
H39B H19C 2.6079 no 2_546
H39B H64B 3.4223 no 3_666
H40A C17 3.2268 no 3_667
H40A H17 2.4337 no 3_667
H40A H21B 2.8084 no 3_667
H40A H48 3.2073 no 3_667
H40A H59A 3.0323 no 4_555
H40A H60 3.5413 no 4_555
H40B O2 3.0519 no 4_555
H40B C69 3.5360 no 4_555
H40B H17 2.8849 no 3_667
H40B H20B 3.3224 no 3_667
H40B H20C 3.2730 no 3_667
H40B H69A 3.0870 no 4_555
H41A C28 3.1336 no 1_655
H41A C31 3.1846 no 1_655
H41A C69 3.5868 no 4_555
H41A H28 2.3597 no 1_655
H41A H31A 2.8246 no 1_655
H41A H31B 3.1170 no 1_655
H41A H63B 2.9012 no 3_666
H41A H69A 2.6496 no 4_555
H41B C28 3.4943 no 1_655
H41B C31 3.3978 no 1_655
H41B H27A 3.1402 no 1_655
H41B H28 2.9766 no 1_655
H41B H31A 2.6598 no 1_655
H41B H63B 3.3677 no 3_666
H43A C56 3.3801 no 4_555
H43A C59 3.1430 no 4_555
H43A H56 2.7207 no 4_555
H43A H59A 2.7520 no 4_555
H43A H59B 2.9273 no 4_555
H43B C56 3.4560 no 4_555
H43B C65 3.4434 no 2_546
H43B H56 2.5055 no 4_555
H43B H64A 3.1402 no 2_546
H43B H65B 2.5511 no 2_546
H44A H69B 3.1149 no 4_455
H44B C20 3.5685 no 3_567
H44B C65 3.4985 no 2_546
H44B C69 3.3537 no 4_455
H44B H20A 3.1232 no 3_567
H44B H20C 3.2672 no 3_567
H44B H65A 3.5231 no 2_546
H44B H65B 2.6907 no 2_546
H44B H69B 2.3707 no 4_455
H46 C56 3.4552 no 4_555
H46 H21C 3.3252 no 3_667
H46 H53A 3.1643 no 4_555
H46 H56 2.8044 no 4_555
H46 H59B 2.9886 no 4_555
H46 H64A 3.3542 no 2_546
H46 H67B 3.4537 no 1_556
H47A C21 2.7911 no 3_667
H47A H21A 3.0424 no 3_667
H47A H21B 2.5206 no 3_667
H47A H21C 2.3853 no 3_667
H47A H34A 3.5054 no 3_667
H47A H34B 3.3079 no 3_667
H47A H59B 3.3778 no 4_555
H47B C34 3.2754 no 3_667
H47B C38 3.3869 no 3_667
H47B H12B 3.0073 no 3_667
H47B H21C 3.1039 no 3_667
H47B H31A 3.5311 no 3_567
H47B H34A 2.8197 no 3_667
H47B H34B 3.1827 no 3_667
H47B H38 2.6827 no 3_667
H48 C34 3.5696 no 3_667
H48 C38 3.2558 no 3_667
H48 H34B 3.0867 no 3_667
H48 H38 2.4906 no 3_667
H48 H40A 3.2073 no 3_667
H49A C29 3.5017 no 3_567
H49A C30 3.2509 no 3_567
H49A H20A 3.5433 no 3_567
H49A H29A 2.9899 no 3_567
H49A H30 2.5229 no 3_567
H49A H31A 3.1618 no 3_567
H49A H64A 3.4702 no 2_546
H49A H67A 3.2184 no 1_556
H49A H67B 3.1222 no 1_556
H49B C64 2.9931 no 2_546
H49B C65 3.3515 no 2_546
H49B H20A 2.6980 no 3_567
H49B H30 3.4149 no 3_567
H49B H64A 2.1794 no 2_546
H49B H64B 3.2756 no 2_546
H49B H65B 2.8920 no 2_546
H49B H67A 3.1827 no 1_556
H50 C20 3.0692 no 3_567
H50 C30 3.3459 no 3_567
H50 H20A 2.6104 no 3_567
H50 H20C 2.6712 no 3_567
H50 H30 2.3772 no 3_567
H50 H51B 3.5377 no 3_567
H51A C30 3.3230 no 3_567
H51A C31 2.8806 no 3_567
H51A C38 3.5569 no 3_667
H51A H30 2.7823 no 3_567
H51A H31A 2.5312 no 3_567
H51A H31B 2.5527 no 3_567
H51A H38 2.5668 no 3_667
H51B H31B 3.5319 no 3_567
H51B H38 3.5668 no 3_667
H51B H50 3.5377 no 3_567
H53A C68 3.3582 no 4_455
H53A H3 3.3370 no 2_546
H53A H46 3.1643 no 4_454
H53A H63A 3.5813 no 3_566
H53A H68A 3.0235 no 4_455
H53A H68B 2.7992 no 4_455
H53B C63 3.4635 no 3_566
H53B H62A 3.2823 no 3_566
H53B H63A 2.5305 no 3_566
H53B H68B 2.7482 no 4_455
H54A H3 3.5003 no 2_546
H54B N2 3.3278 no 2_546
H54B C3 2.9677 no 2_546
H54B C13 3.0159 no 2_546
H54B C14 3.2608 no 2_546
H54B C18 3.3861 no 2_546
H54B H3 2.3076 no 2_546
H54B H19B 3.3789 no 2_546
H55A H10B 3.3919 no 3_566
H55A H10C 3.5598 no 3_566
H56 C43 2.9493 no 4_454
H56 C46 3.3627 no 4_454
H56 H43A 2.7207 no 4_454
H56 H43B 2.5055 no 4_454
H56 H46 2.8044 no 4_454
H56 H62A 3.2884 no 3_566
H56 H63A 3.3760 no 3_566
H56 H64A 3.5221 no 3_566
H57A C10 3.2003 no 3_566
H57A C62 3.4215 no 3_566
H57A H10B 3.3061 no 3_566
H57A H10C 2.3622 no 3_566
H57A H62A 2.4446 no 3_566
H57A H63A 3.5321 no 3_566
H57B C3 3.5981 no 3_566
H57B C19 3.0446 no 3_566
H57B H10C 2.9868 no 3_566
H57B H19A 2.5261 no 3_566
H57B H19B 2.7670 no 3_566
H57B H19C 3.4342 no 3_566
H57B H62A 3.5900 no 3_566
H58 C10 3.3535 no 3_566
H58 H10B 3.2664 no 3_566
H58 H10C 2.7104 no 3_566
H58 H19A 3.2119 no 3_566
H58 H23A 3.4618 no 3_566
H58 H23B 3.4102 no 3_566
H58 H26 3.3984 no 3_566
H59A C33 3.5294 no 4_454
H59A C36 3.2627 no 4_454
H59A C40 3.5669 no 4_454
H59A H33B 2.9859 no 4_454
H59A H36 2.5689 no 4_454
H59A H40A 3.0323 no 4_454
H59A H43A 2.7520 no 4_454
H59B C18 3.3053 no 2_546
H59B C21 3.0819 no 2_546
H59B C43 3.5980 no 4_454
H59B H21B 3.0234 no 2_546
H59B H21C 2.5780 no 2_546
H59B H43A 2.9273 no 4_454
H59B H46 2.9886 no 4_454
H59B H47A 3.3778 no 4_454
H60 C15 3.5015 no 2_546
H60 C16 3.0342 no 2_546
H60 C17 2.8886 no 2_546
H60 C18 3.2356 no 2_546
H60 H17 3.1403 no 2_546
H60 H20B 3.1683 no 2_546
H60 H40A 3.5413 no 4_454
H61B C19 3.3719 no 3_566
H61B H19A 3.0887 no 3_566
H61B H19B 3.4848 no 3_566
H61B H19C 3.0037 no 3_566
H61B H36 2.9560 no 4_454
H61B H66B 3.5115 no .
H62A N1 3.5294 no .
H62A C2 3.1936 no .
H62A C4 3.3004 no .
H62A C5 3.4368 no .
H62A C57 3.2964 no 3_566
H62A H2 2.6492 no .
H62A H10C 3.2999 no .
H62A H27B 3.1200 no 3_566
H62A H53B 3.2823 no 3_566
H62A H56 3.2884 no 3_566
H62A H57A 2.4446 no 3_566
H62A H57B 3.5900 no 3_566
H62B C4 3.2288 no .
H62B C5 3.3671 no .
H62B C6 3.4771 no .
H62B C7 3.4554 no .
H62B C8 3.2689 no .
H62B C9 3.1907 no .
H62B C11 3.4505 no 3_666
H62B C27 3.2736 no 3_566
H62B H2 3.4023 no .
H62B H8 3.1754 no 3_666
H62B H11A 2.4809 no 3_666
H62B H27A 3.2463 no 3_566
H62B H27B 2.5164 no 3_566
H62B H28 3.5320 no 3_566
H63A C28 3.5105 no 3_566
H63A C53 3.3683 no 3_566
H63A C68 3.4644 no 2_555
H63A H25A 3.0615 no 3_566
H63A H27B 3.3813 no 3_566
H63A H28 2.8078 no 3_566
H63A H53A 3.5813 no 3_566
H63A H53B 2.5305 no 3_566
H63A H56 3.3760 no 3_566
H63A H57A 3.5321 no 3_566
H63A H67A 3.4658 no 2_555
H63A H68B 2.5257 no 2_555
H63A H69A 3.5214 no 2_555
H63B C27 3.5518 no 3_566
H63B C28 3.3403 no 3_566
H63B C37 3.2131 no 3_666
H63B C41 3.3320 no 3_666
H63B H8 3.5763 no 3_666
H63B H11A 3.2384 no 3_666
H63B H27A 3.5062 no 3_566
H63B H27B 3.2187 no 3_566
H63B H28 2.4870 no 3_566
H63B H37 2.4402 no 3_666
H63B H39A 3.5467 no 3_666
H63B H41A 2.9012 no 3_666
H63B H41B 3.3677 no 3_666
H63B H68B 3.5089 no 2_555
H64A C46 3.5999 no 2_556
H64A C49 3.0993 no 2_556
H64A C67 3.5333 no 2_555
H64A H20A 3.3026 no 4_564
H64A H43B 3.1402 no 2_556
H64A H46 3.3542 no 2_556
H64A H49A 3.4702 no 2_556
H64A H49B 2.1794 no 2_556
H64A H56 3.5221 no 3_566
H64A H67A 2.6879 no 2_555
H64A H68B 3.1548 no 2_555
H64B C37 3.5074 no 3_666
H64B C39 3.5586 no 3_666
H64B H11C 3.5717 no 3_666
H64B H15 3.2489 no 4_564
H64B H20A 3.0116 no 4_564
H64B H20B 3.4967 no 4_564
H64B H37 2.7019 no 3_666
H64B H39A 3.2047 no 3_666
H64B H39B 3.4223 no 3_666
H64B H49B 3.2756 no 2_556
H64B H67A 3.1677 no 2_555
H65A O2 3.0110 no 3_666
H65A C11 3.5825 no 3_666
H65A C20 3.3298 no 4_564
H65A C66 3.3876 no 3_666
H65A C69 3.4328 no 3_666
H65A H11A 3.3135 no 3_666
H65A H11C 3.0730 no 3_666
H65A H20A 2.9966 no 4_564
H65A H20B 2.7785 no 4_564
H65A H44B 3.5231 no 2_556
H65A H66A 2.8430 no 3_666
H65A H68A 3.5667 no 3_666
H65A H69B 3.0102 no 3_666
H65B N6 3.3592 no 2_556
H65B C43 3.4573 no 2_556
H65B C44 3.5665 no 2_556
H65B H2 3.0211 no .
H65B H20A 3.4649 no 4_564
H65B H43B 2.5511 no 2_556
H65B H44B 2.6907 no 2_556
H65B H49B 2.8920 no 2_556
H65B H68A 3.4080 no 3_666
H65B H69B 3.0479 no 3_666
H66A O1 3.5144 no 3_666
H66A C11 3.2056 no .
H66A C65 3.5547 no 3_666
H66A H11A 3.4420 no .
H66A H11B 2.6940 no .
H66A H11C 2.9995 no .
H66A H12A 3.5506 no 3_666
H66A H12C 2.9934 no 3_666
H66A H29A 3.1347 no 3_566
H66A H65A 2.8430 no 3_666
H66B C29 3.3098 no 3_566
H66B H19C 3.0094 no 3_566
H66B H26 3.4983 no 3_566
H66B H29A 2.9211 no 3_566
H66B H29B 2.8596 no 3_566
H66B H39A 2.9506 no 4_454
H66B H61B 3.5115 no .
H67A C64 3.2980 no 2_545
H67A H29A 3.3365 no 3_566
H67A H39A 3.2359 no 4_454
H67A H49A 3.2184 no 1_554
H67A H49B 3.1827 no 1_554
H67A H63A 3.4658 no 2_545
H67A H64A 2.6879 no 2_545
H67A H64B 3.1677 no 2_545
H67B C12 3.2062 no 3_666
H67B H12A 3.2288 no 3_666
H67B H12B 3.2569 no 3_666
H67B H12C 2.6334 no 3_666
H67B H29A 2.9712 no 3_566
H67B H46 3.4537 no 1_554
H67B H49A 3.1222 no 1_554
H68A N6 3.1424 no 4_554
H68A N7 2.9625 no 4_554
H68A H2 3.3875 no 3_666
H68A H12C 3.4221 no 3_666
H68A H53A 3.0235 no 4_554
H68A H65A 3.5667 no 3_666
H68A H65B 3.4080 no 3_666
H68B N7 3.5497 no 4_554
H68B C53 3.2363 no 4_554
H68B C63 3.3066 no 2_545
H68B H25B 3.4378 no 4_554
H68B H28 3.5544 no 4_554
H68B H53A 2.7992 no 4_554
H68B H53B 2.7482 no 4_554
H68B H63A 2.5257 no 2_545
H68B H63B 3.5089 no 2_545
H68B H64A 3.1548 no 2_545
H69A C28 3.5002 no 4_554
H69A H25B 3.0944 no 4_554
H69A H28 2.8082 no 4_554
H69A H31B 3.2657 no 4_554
H69A H39A 3.1375 no 4_454
H69A H40B 3.0870 no 4_454
H69A H41A 2.6496 no 4_454
H69A H63A 3.5214 no 2_545
H69B N6 3.3858 no 4_554
H69B C20 3.4750 no 2_546
H69B C44 3.1703 no 4_554
H69B C65 3.4876 no 3_666
H69B H20A 3.5698 no 2_546
H69B H20B 3.1186 no 2_546
H69B H20C 3.1825 no 2_546
H69B H25B 3.2201 no 4_554
H69B H44A 3.1149 no 4_554
H69B H44B 2.3707 no 4_554
H69B H65A 3.0102 no 3_666
H69B H65B 3.0479 no 3_666

loop_
_geom_torsion_atom_site_label_1
_geom_torsion_atom_site_label_2
_geom_torsion_atom_site_label_3
_geom_torsion_atom_site_label_4
_geom_torsion
_geom_torsion_publ_flag
Fe2 Fe1 N3 Fe2 0.0 no
Fe2 Fe1 N3 C22 173.8(2) no
N3 Fe1 Fe2 N3 0.00(7) no
N3 Fe1 Fe2 N4 179.87(7) no
N3 Fe1 Fe2 N5 -92.86(7) no
N3 Fe1 Fe2 N8 91.43(7) no
Fe2 Fe1 N4 Fe2 0.0 no
Fe2 Fe1 N4 C32 177.5(2) no
N4 Fe1 Fe2 N3 -179.87(7) no
N4 Fe1 Fe2 N4 0.00(7) no
N4 Fe1 Fe2 N5 87.27(7) no
N4 Fe1 Fe2 N8 -88.44(7) no
N3 Fe1 N4 Fe2 -0.10(7) no
N3 Fe1 N4 C32 177.39(17) no
N4 Fe1 N3 Fe2 0.10(7) no
N4 Fe1 N3 C22 173.91(17) no
N3 Fe1 C1 N1 -122.61(14) no
N3 Fe1 C1 N2 57.91(17) no
C1 Fe1 N3 Fe2 176.59(8) no
C1 Fe1 N3 C22 -9.6(3) no
N4 Fe1 C1 N1 52.65(17) no
N4 Fe1 C1 N2 -126.83(14) no
C1 Fe1 N4 Fe2 -176.53(8) no
C1 Fe1 N4 C32 1.0(3) no
Fe1 Fe2 N3 Fe1 0.0 no
Fe1 Fe2 N3 C22 -174.78(17) no
Fe1 Fe2 N4 Fe1 0.000(11) no
Fe1 Fe2 N4 C32 -177.98(17) no
Fe1 Fe2 N5 N6 -175.93(5) no
Fe1 Fe2 N5 C42 6.91(18) no
Fe1 Fe2 N8 N7 175.26(5) no
Fe1 Fe2 N8 C52 -4.21(19) no
N3 Fe2 N4 Fe1 0.10(7) no
N3 Fe2 N4 C32 -177.88(13) no
N4 Fe2 N3 Fe1 -0.10(7) no
N4 Fe2 N3 C22 -174.87(13) no
N3 Fe2 N5 N6 122.21(11) no
N3 Fe2 N5 C42 -54.95(14) no
N5 Fe2 N3 Fe1 129.80(7) no
N5 Fe2 N3 C22 -44.97(16) no
N3 Fe2 N8 N7 -122.02(11) no
N3 Fe2 N8 C52 58.51(17) no
N8 Fe2 N3 Fe1 -133.55(8) no
N8 Fe2 N3 C22 51.67(17) no
N4 Fe2 N5 N6 -117.15(11) no
N4 Fe2 N5 C42 65.69(15) no
N5 Fe2 N4 Fe1 -131.95(7) no
N5 Fe2 N4 C32 50.08(16) no
N4 Fe2 N8 N7 114.28(12) no
N4 Fe2 N8 C52 -65.19(14) no
N8 Fe2 N4 Fe1 134.61(6) no
N8 Fe2 N4 C32 -43.36(16) no
N5 Fe2 N8 N7 -1.86(11) no
N5 Fe2 N8 C52 178.66(14) no
N8 Fe2 N5 N6 1.38(11) no
N8 Fe2 N5 C42 -175.78(14) no
C62 O1 C65 C64 -15.6(4) no
C65 O1 C62 C63 18.5(4) no
C66 O2 C69 C68 4.4(4) no
C69 O2 C66 C67 9.6(5) no
C1 N1 C2 C3 0.2(2) no
C2 N1 C1 Fe1 -179.68(13) no
C2 N1 C1 N2 -0.09(18) no
C1 N1 C4 C5 64.6(3) no
C1 N1 C4 C9 -115.3(2) no
C4 N1 C1 Fe1 0.2(3) no
C4 N1 C1 N2 179.77(14) no
C2 N1 C4 C5 -115.6(2) no
C2 N1 C4 C9 64.6(3) no
C4 N1 C2 C3 -179.68(14) no
C1 N2 C3 C2 0.1(2) no
C3 N2 C1 Fe1 179.55(13) no
C3 N2 C1 N1 -0.03(18) no
C1 N2 C13 C14 -112.86(18) no
C1 N2 C13 C18 67.9(2) no
C13 N2 C1 Fe1 -2.4(3) no
C13 N2 C1 N1 178.06(14) no
C3 N2 C13 C14 65.0(3) no
C3 N2 C13 C18 -114.23(18) no
C13 N2 C3 C2 -177.93(14) no
Fe1 N3 C22 C23 46.4(3) no
Fe1 N3 C22 C24 -71.9(3) no
Fe1 N3 C22 C25 167.16(14) no
Fe2 N3 C22 C23 -142.13(13) no
Fe2 N3 C22 C24 99.55(16) no
Fe2 N3 C22 C25 -21.4(3) no
Fe1 N4 C32 C33 165.04(14) no
Fe1 N4 C32 C34 43.9(3) no
Fe1 N4 C32 C35 -74.1(3) no
Fe2 N4 C32 C33 -18.4(3) no
Fe2 N4 C32 C34 -139.54(13) no
Fe2 N4 C32 C35 102.48(17) no
Fe2 N5 N6 N7 -0.7(2) no
Fe2 N5 C42 C43 -133.03(12) no
Fe2 N5 C42 C44 106.85(15) no
Fe2 N5 C42 C45 -12.8(2) no
N6 N5 C42 C43 49.7(2) no
N6 N5 C42 C44 -70.43(17) no
N6 N5 C42 C45 169.94(13) no
C42 N5 N6 N7 176.94(14) no
N5 N6 N7 N8 -0.9(3) no
N6 N7 N8 Fe2 2.1(3) no
N6 N7 N8 C52 -178.38(14) no
Fe2 N8 C52 C53 -129.05(13) no
Fe2 N8 C52 C54 110.37(14) no
Fe2 N8 C52 C55 -9.1(2) no
N7 N8 C52 C53 51.45(18) no
N7 N8 C52 C54 -69.12(19) no
N7 N8 C52 C55 171.41(14) no
N1 C2 C3 N2 -0.2(2) no
N1 C4 C5 C6 -176.82(16) no
N1 C4 C5 C10 3.7(3) no
N1 C4 C9 C8 179.10(16) no
N1 C4 C9 C12 -0.6(3) no
C5 C4 C9 C8 -0.7(3) no
C5 C4 C9 C12 179.57(17) no
C9 C4 C5 C6 3.0(3) no
C9 C4 C5 C10 -176.50(18) no
C4 C5 C6 C7 -2.4(3) no
C10 C5 C6 C7 177.18(17) no
C5 C6 C7 C8 -0.5(3) no
C5 C6 C7 C11 178.20(17) no
C6 C7 C8 C9 3.0(3) no
C11 C7 C8 C9 -175.75(17) no
C7 C8 C9 C4 -2.3(3) no
C7 C8 C9 C12 177.36(17) no
N2 C13 C14 C15 -178.68(13) no
N2 C13 C14 C19 2.8(3) no
N2 C13 C18 C17 179.90(14) no
N2 C13 C18 C21 0.7(3) no
C14 C13 C18 C17 0.7(3) no
C14 C13 C18 C21 -178.49(15) no
C18 C13 C14 C15 0.5(3) no
C18 C13 C14 C19 -178.03(15) no
C13 C14 C15 C16 -0.7(3) no
C19 C14 C15 C16 177.82(16) no
C14 C15 C16 C17 -0.3(3) no
C14 C15 C16 C20 178.89(15) no
C15 C16 C17 C18 1.6(3) no
C20 C16 C17 C18 -177.57(18) no
C16 C17 C18 C13 -1.8(3) no
C16 C17 C18 C21 177.41(17) no
N3 C22 C23 C26 -177.80(12) no
N3 C22 C24 C30 178.89(13) no
N3 C22 C25 C28 179.94(14) no
C23 C22 C24 C30 59.50(19) no
C24 C22 C23 C26 -58.60(17) no
C23 C22 C25 C28 -58.6(2) no
C25 C22 C23 C26 59.19(19) no
C24 C22 C25 C28 58.64(17) no
C25 C22 C24 C30 -58.07(17) no
C22 C23 C26 C27 -60.49(18) no
C22 C23 C26 C29 59.47(19) no
C22 C24 C30 C29 -60.44(19) no
C22 C24 C30 C31 59.10(19) no
C22 C25 C28 C27 59.93(19) no
C22 C25 C28 C31 -60.4(2) no
C23 C26 C27 C28 60.5(2) no
C23 C26 C29 C30 -59.1(2) no
C27 C26 C29 C30 60.37(19) no
C29 C26 C27 C28 -59.8(2) no
C26 C27 C28 C25 -60.5(2) no
C26 C27 C28 C31 59.4(3) no
C25 C28 C31 C30 60.70(19) no
C27 C28 C31 C30 -59.48(19) no
C26 C29 C30 C24 59.28(19) no
C26 C29 C30 C31 -60.2(2) no
C24 C30 C31 C28 -59.89(17) no
C29 C30 C31 C28 59.6(2) no
N4 C32 C33 C36 179.11(12) no
N4 C32 C34 C38 -177.10(15) no
N4 C32 C35 C37 177.87(13) no
C33 C32 C34 C38 59.1(3) no
C34 C32 C33 C36 -59.2(2) no
C33 C32 C35 C37 -58.75(17) no
C35 C32 C33 C36 58.47(16) no
C34 C32 C35 C37 59.09(17) no
C35 C32 C34 C38 -58.98(19) no
C32 C33 C36 C39 -59.55(18) no
C32 C33 C36 C40 60.31(19) no
C32 C34 C38 C40 -59.8(3) no
C32 C34 C38 C41 59.9(3) no
C32 C35 C37 C39 59.66(19) no
C32 C35 C37 C41 -59.9(2) no
C33 C36 C39 C37 59.81(18) no
C33 C36 C40 C38 -60.2(3) no
C39 C36 C40 C38 59.8(2) no
C40 C36 C39 C37 -60.07(18) no
C35 C37 C39 C36 -59.56(17) no
C35 C37 C41 C38 59.4(2) no
C39 C37 C41 C38 -60.2(2) no
C41 C37 C39 C36 60.1(2) no
C34 C38 C40 C36 59.9(3) no
C34 C38 C41 C37 -59.6(2) no
C40 C38 C41 C37 60.04(18) no
C41 C38 C40 C36 -59.8(2) no
N5 C42 C43 C46 179.46(14) no
N5 C42 C44 C50 -176.72(12) no
N5 C42 C45 C48 177.95(12) no
C43 C42 C44 C50 60.53(17) no
C44 C42 C43 C46 -59.33(18) no
C43 C42 C45 C48 -59.5(2) no
C45 C42 C43 C46 59.0(3) no
C44 C42 C45 C48 57.96(17) no
C45 C42 C44 C50 -57.30(17) no
C42 C43 C46 C47 -59.9(2) no
C42 C43 C46 C49 59.9(2) no
C42 C44 C50 C49 -61.23(19) no
C42 C44 C50 C51 58.83(18) no
C42 C45 C48 C47 60.4(2) no
C42 C45 C48 C51 -59.89(18) no
C43 C46 C47 C48 59.8(3) no
C43 C46 C49 C50 -59.5(2) no
C47 C46 C49 C50 60.59(18) no
C49 C46 C47 C48 -60.4(2) no
C46 C47 C48 C45 -59.9(3) no
C46 C47 C48 C51 60.2(2) no
C45 C48 C51 C50 60.30(18) no
C47 C48 C51 C50 -59.67(18) no
C46 C49 C50 C44 59.94(19) no
C46 C49 C50 C51 -60.4(2) no
C44 C50 C51 C48 -60.04(17) no
C49 C50 C51 C48 59.6(2) no
N8 C52 C53 C56 178.93(12) no
N8 C52 C54 C60 -178.97(14) no
N8 C52 C55 C58 -179.68(13) no
C53 C52 C54 C60 59.2(2) no
C54 C52 C53 C56 -59.14(18) no
C53 C52 C55 C58 -58.7(2) no
C55 C52 C53 C56 58.94(19) no
C54 C52 C55 C58 59.40(17) no
C55 C52 C54 C60 -59.16(17) no
C52 C53 C56 C57 -59.80(19) no
C52 C53 C56 C59 59.94(19) no
C52 C54 C60 C59 -59.88(19) no
C52 C54 C60 C61 59.8(2) no
C52 C55 C58 C57 59.55(19) no
C52 C55 C58 C61 -60.5(2) no
C53 C56 C57 C58 59.9(3) no
C53 C56 C59 C60 -59.9(2) no
C57 C56 C59 C60 59.77(18) no
C59 C56 C57 C58 -59.85(19) no
C56 C57 C58 C55 -59.9(2) no
C56 C57 C58 C61 60.2(2) no
C55 C58 C61 C60 60.02(18) no
C57 C58 C61 C60 -60.06(18) no
C56 C59 C60 C54 59.81(19) no
C56 C59 C60 C61 -59.9(3) no
C54 C60 C61 C58 -59.7(2) no
C59 C60 C61 C58 59.9(2) no
O1 C62 C63 C64 -13.7(4) no
C62 C63 C64 C65 4.4(6) no
C63 C64 C65 O1 6.5(6) no
O2 C66 C67 C68 -19.8(6) no
C66 C67 C68 C69 22.5(7) no
C67 C68 C69 O2 -17.1(6) no
